data_7700012
loop_
_publ_author_name
'Zhang, Min'
'Tan, Yu-Ling'
'Chen, Xu-Ran'
'Yu, Hong'
'Zhang, Wen-Hua'
'Lang, Jian-Ping'

_publ_section_title
;
 A cationic [Ag<sub>12</sub>S<sub>12</sub>] cluster-based 2D coordination
 polymer and its dye composite with enhanced photocurrent and dielectric
 responses.
;
_journal_issue 24
_journal_name_full 'Dalton transactions (Cambridge, England : 2003)'
_journal_page_first 8546
_journal_page_last 8550
_journal_paper_doi 10.1039/c9dt01566c
_journal_volume 48
_journal_year 2019
_chemical_formula_moiety 'C80 H101 Ag6 N11 S6, 6(F6 P), 3(C3 H7 N O), C2 H3 N [+ solvent]'
_chemical_formula_sum 'C91 H125 Ag6 F36 N15 O3 P6 S6'
_chemical_formula_weight 3186.45
_space_group_crystal_system triclinic
_space_group_IT_number 2
_space_group_name_Hall '-P 1'
_space_group_name_H-M_alt 'P -1'
_symmetry_space_group_name_Hall '-P 1'
_symmetry_space_group_name_H-M 'P -1'
_atom_sites_solution_hydrogens geom
_audit_creation_method SHELXL-2013
_audit_update_record
;
2019-04-11 deposited with the CCDC.    2019-05-16 downloaded from the CCDC.
;
_cell_angle_alpha 73.302(2)
_cell_angle_beta 81.107(2)
_cell_angle_gamma 86.840(2)
_cell_formula_units_Z 2
_cell_length_a 18.3280(13)
_cell_length_b 18.8247(14)
_cell_length_c 19.5818(15)
_cell_measurement_reflns_used 9585
_cell_measurement_temperature 223(2)
_cell_measurement_theta_max 28.32
_cell_measurement_theta_min 2.32
_cell_volume 6393.0(8)
_computing_cell_refinement 'Bruker D8 Quest'
_computing_data_collection 'Bruker D8 Quest'
_computing_data_reduction 'Bruker D8 Quest'
_computing_molecular_graphics 'SHELXL-2013 (Sheldrick, 2013)'
_computing_publication_material 'publCIF (Westrip, 2010)'
_computing_structure_refinement 'SHELXL-2013 (Sheldrick, 2013)'
_computing_structure_solution 'SHELXL-2013 (Sheldrick, 2013)'
_diffrn_ambient_temperature 223(2)
_diffrn_measured_fraction_theta_full 0.988
_diffrn_measured_fraction_theta_max 0.959
_diffrn_measurement_device_type 'Bruker D8 Quest'
_diffrn_measurement_method 'phi and omega scans'
_diffrn_radiation_type MoK\a
_diffrn_radiation_wavelength 0.71073
_diffrn_reflns_av_R_equivalents 0.0417
_diffrn_reflns_av_unetI/netI 0.0258
_diffrn_reflns_Laue_measured_fraction_full 0.988
_diffrn_reflns_Laue_measured_fraction_max 0.959
_diffrn_reflns_limit_h_max 24
_diffrn_reflns_limit_h_min -24
_diffrn_reflns_limit_k_max 25
_diffrn_reflns_limit_k_min -25
_diffrn_reflns_limit_l_max 26
_diffrn_reflns_limit_l_min -26
_diffrn_reflns_number 281324
_diffrn_reflns_point_group_measured_fraction_full 0.988
_diffrn_reflns_point_group_measured_fraction_max 0.959
_diffrn_reflns_theta_full 25.242
_diffrn_reflns_theta_max 28.282
_diffrn_reflns_theta_min 2.166
_diffrn_standards_decay_% 0
_diffrn_standards_interval_count 0
_diffrn_standards_interval_time 0
_diffrn_standards_number 0
_exptl_absorpt_coefficient_mu 1.176
_exptl_absorpt_correction_T_max 0.745
_exptl_absorpt_correction_T_min 0.661
_exptl_absorpt_correction_type multi-scan
_exptl_absorpt_process_details
;
 Sheldrick, G.M. SADABS (Program for Scaling and Correction of Area Detector
 Data), version 2008/1; University of G\"ottingen: G\"ottingen, Germany, 2008.
;
_exptl_crystal_colour yellow
_exptl_crystal_density_diffrn 1.655
_exptl_crystal_description block
_exptl_crystal_F_000 3184
_exptl_crystal_size_max 0.400
_exptl_crystal_size_mid 0.300
_exptl_crystal_size_min 0.250
_refine_diff_density_max 1.776
_refine_diff_density_min -2.166
_refine_diff_density_rms 0.155
_refine_ls_extinction_method none
_refine_ls_goodness_of_fit_ref 1.116
_refine_ls_hydrogen_treatment constr
_refine_ls_matrix_type full
_refine_ls_number_parameters 1501
_refine_ls_number_reflns 30413
_refine_ls_number_restraints 65
_refine_ls_restrained_S_all 1.118
_refine_ls_R_factor_all 0.0911
_refine_ls_R_factor_gt 0.0723
_refine_ls_shift/su_max 0.004
_refine_ls_shift/su_mean 0.000
_refine_ls_structure_factor_coef Fsqd
_refine_ls_weighting_details
;
 w=1/[\s^2^(Fo^2^)+(0.0353P)^2^+64.2587P]
 where P=(Fo^2^+2Fc^2^)/3
;
_refine_ls_weighting_scheme calc
_refine_ls_wR_factor_gt 0.1591
_refine_ls_wR_factor_ref 0.1745
_reflns_Friedel_coverage 0.000
_reflns_number_gt 24603
_reflns_number_total 30413
_reflns_threshold_expression 'I > 2\s(I)'
_cod_data_source_file c9dt01566c2.cif
_cod_data_source_block AG12
_cod_depositor_comments 'Adding full bibliography for 7700012.cif.'
_cod_database_code 7700012
_publcif_datablock.id {b6903ea9-5a5e-4e2a-8470-8d789bc62c9d}

_shelx_space_group_comment
;
The symmetry employed for this shelxl refinement is uniquely defined
by the following loop, which should always be used as a source of
symmetry information in preference to the above space-group names.
They are only intended as comments.
;
_shelx_estimated_absorpt_t_min 0.651
_shelx_estimated_absorpt_t_max 0.758
_shelxl_version_number 2013-2

loop_
_space_group_symop_operation_xyz
'x, y, z'
'-x, -y, -z'

loop_
_atom_site_label
_atom_site_type_symbol
_atom_site_fract_x
_atom_site_fract_y
_atom_site_fract_z
_atom_site_U_iso_or_equiv
_atom_site_adp_type
_atom_site_occupancy
_atom_site_site_symmetry_order
_atom_site_calc_flag
_atom_site_refinement_flags_posn
_atom_site_refinement_flags_adp
_atom_site_refinement_flags_occupancy
_atom_site_disorder_assembly
_atom_site_disorder_group
Ag1 Ag 1.13607(3) 0.38485(3) -0.19758(3) 0.03662(11) Uani 1 1 d . . . . .
Ag2 Ag 1.04397(2) 0.61759(2) -0.47906(2) 0.02791(10) Uani 1 1 d . . . . .
Ag3 Ag 0.97512(3) 0.32732(3) -0.27275(3) 0.04325(13) Uani 1 1 d . . . . .
Ag4 Ag 1.12301(2) 0.47408(3) -0.42266(3) 0.03251(11) Uani 1 1 d . . . . .
Ag5 Ag 1.12073(2) 0.57612(3) -0.61046(3) 0.03227(10) Uani 1 1 d . . . . .
Ag6 Ag 0.99736(3) 0.46771(3) -0.21740(3) 0.05079(15) Uani 1 1 d . . . . .
S1 S 0.88949(9) 0.43355(9) -0.25467(8) 0.0336(3) Uani 1 1 d . . . . .
S2 S 1.11142(8) 0.35221(8) -0.30636(8) 0.0284(3) Uani 1 1 d . . . . .
S3 S 1.08207(9) 0.48483(8) -0.14189(8) 0.0342(3) Uani 1 1 d . . . . .
S4 S 1.06606(7) 0.56698(7) -0.35453(7) 0.0238(3) Uani 1 1 d . . . . .
S5 S 1.06066(7) 0.70016(7) -0.60101(7) 0.0261(3) Uani 1 1 d . . . . .
S6 S 1.08156(7) 0.44899(7) -0.52921(7) 0.0230(3) Uani 1 1 d . . . . .
P1 P 0.84022(17) 0.12604(17) 0.10831(17) 0.0762(7) Uani 1 1 d . . . . .
P2 P 1.1795(5) -0.0283(3) -0.4645(3) 0.165(3) Uani 1 1 d . . . . .
P3 P 1.45390(15) 0.20839(19) -0.15340(16) 0.0760(8) Uani 1 1 d . . . . .
P4 P 1.53450(17) 0.57202(16) -0.16178(19) 0.0813(8) Uani 1 1 d . . . . .
P5 P 0.50435(11) 1.11040(11) 0.24592(14) 0.0533(5) Uani 1 1 d . . . . .
P6 P 0.51054(13) 0.74629(14) 0.48120(14) 0.0625(6) Uani 1 1 d . . . . .
F1 F 0.7561(5) 0.1194(5) 0.1347(8) 0.173(5) Uani 1 1 d . . . . .
F2 F 0.8421(7) 0.1185(5) 0.1899(5) 0.155(4) Uani 1 1 d . . . . .
F3 F 0.8317(5) 0.2130(4) 0.0955(4) 0.107(2) Uani 1 1 d . . . . .
F4 F 0.9237(5) 0.1302(7) 0.1005(9) 0.231(7) Uani 1 1 d . . . . .
F5 F 0.8299(13) 0.1373(8) 0.0325(6) 0.298(11) Uani 1 1 d . . . . .
F6 F 0.8453(6) 0.0384(5) 0.1254(7) 0.160(4) Uani 1 1 d . . . . .
F7 F 1.0915(8) -0.0218(6) -0.4710(6) 0.179(5) Uani 1 1 d . . . . .
F8 F 1.1937(7) 0.0190(6) -0.5434(6) 0.173(4) Uani 1 1 d . . . . .
F9 F 1.1887(9) -0.0992(5) -0.4900(5) 0.201(6) Uani 1 1 d . . . . .
F10 F 1.2638(11) -0.0319(11) -0.4604(11) 0.309(13) Uani 1 1 d . . . . .
F11 F 1.1699(13) -0.0746(8) -0.3870(6) 0.292(11) Uani 1 1 d . . . . .
F12 F 1.1697(8) 0.0424(7) -0.4387(8) 0.230(8) Uani 1 1 d . . . . .
F13 F 1.3803(5) 0.1673(7) -0.1207(6) 0.164(4) Uani 1 1 d . . . . .
F14 F 1.4365(8) 0.2653(7) -0.1109(6) 0.184(5) Uani 1 1 d . . . . .
F15 F 1.4886(8) 0.1616(6) -0.0895(8) 0.220(7) Uani 1 1 d . . . . .
F16 F 1.5272(6) 0.2461(9) -0.1857(6) 0.215(6) Uani 1 1 d . . . . .
F17 F 1.4671(6) 0.1500(8) -0.1957(8) 0.207(6) Uani 1 1 d . . . . .
F18 F 1.4141(9) 0.2577(7) -0.2142(7) 0.223(7) Uani 1 1 d . . . . .
F19 F 1.4485(4) 0.5732(5) -0.1423(5) 0.133(3) Uani 1 1 d . . . . .
F20 F 1.5450(8) 0.5580(8) -0.0818(6) 0.202(6) Uani 1 1 d . . . . .
F21 F 1.5325(4) 0.4863(4) -0.1500(6) 0.145(4) Uani 1 1 d . . . . .
F22 F 1.6213(4) 0.5711(5) -0.1839(6) 0.142(4) Uani 1 1 d . . . . .
F23 F 1.5229(5) 0.5856(6) -0.2422(5) 0.141(3) Uani 1 1 d . . . . .
F24 F 1.5356(6) 0.6570(4) -0.1743(7) 0.170(4) Uani 1 1 d . . . . .
F25 F 0.4823(8) 1.0567(8) 0.3206(6) 0.222(7) Uani 1 1 d . . . . .
F26 F 0.5880(3) 1.0973(4) 0.2538(7) 0.159(5) Uani 1 1 d . . . . .
F27 F 0.5021(4) 1.0400(5) 0.2221(7) 0.162(5) Uani 1 1 d . . . . .
F28 F 0.5232(7) 1.1607(9) 0.1711(7) 0.232(7) Uani 1 1 d . . . . .
F29 F 0.4200(3) 1.1237(4) 0.2413(5) 0.103(2) Uani 1 1 d . . . . .
F30 F 0.5056(4) 1.1779(5) 0.2735(8) 0.189(6) Uani 1 1 d . . . . .
F31 F 0.5074(5) 0.7486(10) 0.5596(5) 0.220(7) Uani 1 1 d . . . . .
F32 F 0.5174(5) 0.6614(4) 0.5047(7) 0.179(5) Uani 1 1 d . . . . .
F33 F 0.4224(3) 0.7416(4) 0.4940(4) 0.0928(19) Uani 1 1 d . . . . .
F34 F 0.5137(4) 0.7467(5) 0.4019(4) 0.116(3) Uani 1 1 d . . . . .
F35 F 0.5035(4) 0.8321(4) 0.4567(7) 0.157(4) Uani 1 1 d . . . . .
F36 F 0.5981(3) 0.7524(4) 0.4684(4) 0.0908(19) Uani 1 1 d . . . . .
N1 N 0.6398(4) 0.3011(4) -0.0176(4) 0.0536(16) Uani 1 1 d . . . . .
N2 N 1.3028(4) 0.0778(3) -0.2963(4) 0.0559(17) Uani 1 1 d . . . . .
N3 N 1.0021(4) 0.2999(3) 0.1670(3) 0.0507(16) Uani 1 1 d . . . . .
N4 N 1.3147(3) 0.7358(3) -0.3019(3) 0.0359(11) Uani 1 1 d . . . . .
N5 N 1.3243(3) 0.9031(3) -0.6764(4) 0.0552(17) Uani 1 1 d . . . . .
N6 N 1.2903(4) 0.2305(4) -0.6369(4) 0.0602(19) Uani 1 1 d . . . . .
N7 N 1.1431(3) 0.2742(3) -0.1037(3) 0.0440(13) Uani 1 1 d . . . . .
N8 N 1.0444(4) -0.2110(3) 0.1887(3) 0.0449(14) Uani 1 1 d . . . . .
N9 N 1.2515(3) 0.4868(3) -0.4311(3) 0.0377(12) Uani 1 1 d . . . . .
N10 N 1.7493(3) 0.4252(3) -0.3687(3) 0.0372(12) Uani 1 1 d . . . . .
N11 N 1.2710(4) 0.4060(4) -0.2057(5) 0.068(2) Uani 1 1 d . . . . .
N15 N 0.9794(13) -0.1587(10) -0.4986(10) 0.210(10) Uani 1 1 d . . . . .
C1 C 0.8189(3) 0.3943(3) -0.1821(3) 0.0324(12) Uani 1 1 d . . . . .
C2 C 0.7468(4) 0.4172(4) -0.1902(4) 0.0454(17) Uani 1 1 d . . . . .
H2A H 0.7373 0.4536 -0.2322 0.054 Uiso 1 1 calc R U . . .
C3 C 0.6879(4) 0.3869(5) -0.1367(4) 0.0505(18) Uani 1 1 d . . . . .
H3A H 0.6390 0.4017 -0.1431 0.061 Uiso 1 1 calc R U . . .
C4 C 0.7028(4) 0.3348(4) -0.0744(4) 0.0421(15) Uani 1 1 d . . . . .
C5 C 0.7747(4) 0.3133(4) -0.0650(4) 0.0470(17) Uani 1 1 d . . . . .
H5A H 0.7847 0.2787 -0.0221 0.056 Uiso 1 1 calc R U . . .
C6 C 0.8318(4) 0.3432(4) -0.1190(3) 0.0395(15) Uani 1 1 d . . . . .
H6A H 0.8806 0.3282 -0.1124 0.047 Uiso 1 1 calc R U . . .
C7 C 0.6518(13) 0.2988(18) 0.0546(11) 0.084(8) Uani 0.54(2) 1 d . U P A 1
H7A H 0.6578 0.3488 0.0570 0.125 Uiso 0.54(2) 1 calc R U P A 1
H7B H 0.6959 0.2698 0.0660 0.125 Uiso 0.54(2) 1 calc R U P A 1
H7C H 0.6096 0.2762 0.0889 0.125 Uiso 0.54(2) 1 calc R U P A 1
C8 C 0.6325(19) 0.2181(16) -0.0181(17) 0.108(10) Uani 0.54(2) 1 d . U P A 1
H8A H 0.6101 0.2171 -0.0596 0.162 Uiso 0.54(2) 1 calc R U P A 1
H8B H 0.6017 0.1912 0.0257 0.162 Uiso 0.54(2) 1 calc R U P A 1
H8C H 0.6811 0.1950 -0.0207 0.162 Uiso 0.54(2) 1 calc R U P A 1
C9 C 0.5653(10) 0.3388(16) -0.0302(14) 0.105(11) Uani 0.54(2) 1 d . U P A 1
H9A H 0.5668 0.3897 -0.0286 0.158 Uiso 0.54(2) 1 calc R U P A 1
H9B H 0.5270 0.3124 0.0069 0.158 Uiso 0.54(2) 1 calc R U P A 1
H9C H 0.5547 0.3382 -0.0771 0.158 Uiso 0.54(2) 1 calc R U P A 1
C7A C 0.6696(14) 0.2484(19) 0.0488(13) 0.083(9) Uani 0.46(2) 1 d . U P A 2
H7AA H 0.6872 0.2774 0.0765 0.124 Uiso 0.46(2) 1 calc R U P A 2
H7AB H 0.7100 0.2187 0.0329 0.124 Uiso 0.46(2) 1 calc R U P A 2
H7AC H 0.6304 0.2162 0.0786 0.124 Uiso 0.46(2) 1 calc R U P A 2
C8A C 0.5936(16) 0.262(2) -0.0463(16) 0.090(10) Uani 0.46(2) 1 d . U P A 2
H8AA H 0.5576 0.2962 -0.0701 0.135 Uiso 0.46(2) 1 calc R U P A 2
H8AB H 0.5683 0.2231 -0.0075 0.135 Uiso 0.46(2) 1 calc R U P A 2
H8AC H 0.6235 0.2406 -0.0808 0.135 Uiso 0.46(2) 1 calc R U P A 2
C9A C 0.6009(12) 0.3635(14) 0.0087(14) 0.078(8) Uani 0.46(2) 1 d . U P A 2
H9AA H 0.6344 0.4047 -0.0020 0.117 Uiso 0.46(2) 1 calc R U P A 2
H9AB H 0.5855 0.3461 0.0603 0.117 Uiso 0.46(2) 1 calc R U P A 2
H9AC H 0.5580 0.3798 -0.0153 0.117 Uiso 0.46(2) 1 calc R U P A 2
C10 C 1.1664(3) 0.2714(3) -0.3063(3) 0.0293(12) Uani 1 1 d . . . . .
C11 C 1.1456(3) 0.2155(4) -0.3320(4) 0.0370(14) Uani 1 1 d . . . . .
H11A H 1.1011 0.2203 -0.3513 0.044 Uiso 1 1 calc R U . . .
C12 C 1.1893(4) 0.1527(4) -0.3300(4) 0.0452(16) Uani 1 1 d . . . . .
H12A H 1.1742 0.1149 -0.3471 0.054 Uiso 1 1 calc R U . . .
C13 C 1.2552(4) 0.1459(3) -0.3026(4) 0.0408(15) Uani 1 1 d . . . . .
C14 C 1.2777(4) 0.2023(4) -0.2793(4) 0.0456(17) Uani 1 1 d . . . . .
H14A H 1.3233 0.1985 -0.2621 0.055 Uiso 1 1 calc R U . . .
C15 C 1.2339(4) 0.2643(4) -0.2811(4) 0.0382(14) Uani 1 1 d . . . . .
H15A H 1.2500 0.3025 -0.2651 0.046 Uiso 1 1 calc R U . . .
C16 C 1.3736(7) 0.0940(7) -0.3344(12) 0.201(12) Uani 1 1 d . . . . .
H16A H 1.3705 0.1144 -0.3854 0.301 Uiso 1 1 calc R U . . .
H16B H 1.4034 0.0490 -0.3270 0.301 Uiso 1 1 calc R U . . .
H16C H 1.3962 0.1299 -0.3174 0.301 Uiso 1 1 calc R U . . .
C17 C 1.3142(8) 0.0457(7) -0.2145(7) 0.110(5) Uani 1 1 d . . . . .
H17A H 1.3449 0.0014 -0.2089 0.164 Uiso 1 1 calc R U . . .
H17B H 1.2665 0.0335 -0.1848 0.164 Uiso 1 1 calc R U . . .
H17C H 1.3380 0.0825 -0.1998 0.164 Uiso 1 1 calc R U . . .
C18 C 1.2665(7) 0.0156(5) -0.3042(10) 0.127(6) Uani 1 1 d . . . . .
H18A H 1.2556 0.0264 -0.3531 0.190 Uiso 1 1 calc R U . . .
H18B H 1.2208 0.0061 -0.2708 0.190 Uiso 1 1 calc R U . . .
H18C H 1.2984 -0.0278 -0.2941 0.190 Uiso 1 1 calc R U . . .
C19 C 1.0548(3) 0.4289(3) -0.0532(3) 0.0299(12) Uani 1 1 d . . . . .
C20 C 0.9815(4) 0.4171(4) -0.0215(4) 0.0415(15) Uani 1 1 d . . . . .
H20A H 0.9436 0.4382 -0.0486 0.050 Uiso 1 1 calc R U . . .
C21 C 0.9634(4) 0.3746(4) 0.0493(4) 0.0436(16) Uani 1 1 d . . . . .
H21A H 0.9137 0.3662 0.0698 0.052 Uiso 1 1 calc R U . . .
C22 C 1.0185(4) 0.3450(4) 0.0891(3) 0.0388(14) Uani 1 1 d . . . . .
C23 C 1.0916(4) 0.3562(4) 0.0594(4) 0.0466(16) Uani 1 1 d . . . . .
H23A H 1.1291 0.3355 0.0870 0.056 Uiso 1 1 calc R U . . .
C24 C 1.1092(4) 0.3981(4) -0.0110(3) 0.0410(15) Uani 1 1 d . . . . .
H24A H 1.1591 0.4061 -0.0310 0.049 Uiso 1 1 calc R U . . .
C25 C 0.9212(6) 0.2944(6) 0.1940(5) 0.075(3) Uani 1 1 d . . . . .
H25A H 0.8970 0.2717 0.1649 0.112 Uiso 1 1 calc R U . . .
H25B H 0.9005 0.3436 0.1909 0.112 Uiso 1 1 calc R U . . .
H25C H 0.9134 0.2642 0.2438 0.112 Uiso 1 1 calc R U . . .
C26 C 1.0342(7) 0.2223(4) 0.1756(5) 0.076(3) Uani 1 1 d . . . . .
H26A H 1.0116 0.1984 0.1465 0.114 Uiso 1 1 calc R U . . .
H26B H 1.0246 0.1937 0.2258 0.114 Uiso 1 1 calc R U . . .
H26C H 1.0871 0.2253 0.1600 0.114 Uiso 1 1 calc R U . . .
C27 C 1.0387(6) 0.3355(5) 0.2135(4) 0.067(3) Uani 1 1 d . . . . .
H27A H 1.0190 0.3852 0.2088 0.100 Uiso 1 1 calc R U . . .
H27B H 1.0915 0.3377 0.1978 0.100 Uiso 1 1 calc R U . . .
H27C H 1.0288 0.3061 0.2634 0.100 Uiso 1 1 calc R U . . .
C28 C 1.1410(3) 0.6161(3) -0.3429(3) 0.0238(10) Uani 1 1 d . . . . .
C29 C 1.1916(3) 0.5804(3) -0.2976(3) 0.0332(13) Uani 1 1 d . . . . .
H29A H 1.1877 0.5291 -0.2753 0.040 Uiso 1 1 calc R U . . .
C30 C 1.2474(3) 0.6191(3) -0.2848(3) 0.0348(13) Uani 1 1 d . . . . .
H30A H 1.2799 0.5943 -0.2527 0.042 Uiso 1 1 calc R U . . .
C31 C 1.2558(3) 0.6939(3) -0.3188(3) 0.0282(11) Uani 1 1 d . . . . .
C32 C 1.2068(4) 0.7305(3) -0.3645(4) 0.0372(14) Uani 1 1 d . . . . .
H32A H 1.2117 0.7815 -0.3877 0.045 Uiso 1 1 calc R U . . .
C33 C 1.1504(3) 0.6912(3) -0.3758(3) 0.0306(12) Uani 1 1 d . . . . .
H33A H 1.1172 0.7164 -0.4070 0.037 Uiso 1 1 calc R U . . .
C34 C 1.2838(6) 0.7635(7) -0.2400(6) 0.096(4) Uani 1 1 d . . . . .
H34A H 1.2671 0.7220 -0.1989 0.144 Uiso 1 1 calc R U . . .
H34B H 1.2425 0.7967 -0.2525 0.144 Uiso 1 1 calc R U . . .
H34C H 1.3216 0.7900 -0.2280 0.144 Uiso 1 1 calc R U . . .
C35 C 1.3806(5) 0.6893(6) -0.2846(8) 0.102(5) Uani 1 1 d . . . . .
H35A H 1.3663 0.6461 -0.2445 0.154 Uiso 1 1 calc R U . . .
H35B H 1.4161 0.7177 -0.2717 0.154 Uiso 1 1 calc R U . . .
H35C H 1.4026 0.6736 -0.3263 0.154 Uiso 1 1 calc R U . . .
C36 C 1.3398(5) 0.8018(5) -0.3639(5) 0.074(3) Uani 1 1 d . . . . .
H36A H 1.3777 0.8275 -0.3511 0.111 Uiso 1 1 calc R U . . .
H36B H 1.2982 0.8351 -0.3748 0.111 Uiso 1 1 calc R U . . .
H36C H 1.3596 0.7854 -0.4058 0.111 Uiso 1 1 calc R U . . .
C37 C 1.1379(3) 0.7585(3) -0.6183(3) 0.0293(12) Uani 1 1 d . . . . .
C38 C 1.1936(4) 0.7472(4) -0.5762(4) 0.0437(16) Uani 1 1 d . . . . .
H38A H 1.1907 0.7069 -0.5343 0.052 Uiso 1 1 calc R U . . .
C39 C 1.2542(4) 0.7942(4) -0.5940(4) 0.0508(19) Uani 1 1 d . . . . .
H39A H 1.2917 0.7855 -0.5646 0.061 Uiso 1 1 calc R U . . .
C40 C 1.2585(3) 0.8531(4) -0.6549(4) 0.0423(16) Uani 1 1 d . . . . .
C41 C 1.2028(5) 0.8675(5) -0.6957(5) 0.070(3) Uani 1 1 d . . . . .
H41A H 1.2049 0.9091 -0.7363 0.084 Uiso 1 1 calc R U . . .
C42 C 1.1431(4) 0.8206(4) -0.6770(5) 0.059(2) Uani 1 1 d . . . . .
H42A H 1.1047 0.8314 -0.7053 0.071 Uiso 1 1 calc R U . . .
C43 C 1.3122(10) 0.9732(10) -0.7293(14) 0.103(4) Uani 0.657(13) 1 d . . P B 1
H43A H 1.2846 1.0068 -0.7053 0.154 Uiso 0.657(13) 1 calc R U P B 1
H43B H 1.2845 0.9646 -0.7645 0.154 Uiso 0.657(13) 1 calc R U P B 1
H43C H 1.3594 0.9948 -0.7534 0.154 Uiso 0.657(13) 1 calc R U P B 1
C44 C 1.3418(10) 0.9232(11) -0.6107(12) 0.103(4) Uani 0.657(13) 1 d . . P B 1
H44A H 1.2999 0.9115 -0.5727 0.154 Uiso 0.657(13) 1 calc R U P B 1
H44B H 1.3519 0.9758 -0.6237 0.154 Uiso 0.657(13) 1 calc R U P B 1
H44C H 1.3848 0.8951 -0.5940 0.154 Uiso 0.657(13) 1 calc R U P B 1
C45 C 1.3887(9) 0.8636(10) -0.7024(13) 0.103(4) Uani 0.657(13) 1 d . . P B 1
H45A H 1.4117 0.8343 -0.6618 0.154 Uiso 0.657(13) 1 calc R U P B 1
H45B H 1.4239 0.8991 -0.7347 0.154 Uiso 0.657(13) 1 calc R U P B 1
H45C H 1.3733 0.8312 -0.7280 0.154 Uiso 0.657(13) 1 calc R U P B 1
C43A C 1.2955(19) 0.982(2) -0.679(3) 0.103(4) Uani 0.343(13) 1 d . . P B 2
H43D H 1.2739 0.9829 -0.6305 0.154 Uiso 0.343(13) 1 calc R U P B 2
H43E H 1.2584 0.9955 -0.7106 0.154 Uiso 0.343(13) 1 calc R U P B 2
H43F H 1.3361 1.0162 -0.6962 0.154 Uiso 0.343(13) 1 calc R U P B 2
C44A C 1.3767(19) 0.884(2) -0.626(3) 0.103(4) Uani 0.343(13) 1 d . . P B 2
H44D H 1.3526 0.8866 -0.5793 0.154 Uiso 0.343(13) 1 calc R U P B 2
H44E H 1.4170 0.9193 -0.6428 0.154 Uiso 0.343(13) 1 calc R U P B 2
H44F H 1.3958 0.8347 -0.6231 0.154 Uiso 0.343(13) 1 calc R U P B 2
C45A C 1.3556(18) 0.906(2) -0.758(2) 0.103(4) Uani 0.343(13) 1 d . . P B 2
H45D H 1.3212 0.8824 -0.7768 0.154 Uiso 0.343(13) 1 calc R U P B 2
H45E H 1.4030 0.8806 -0.7593 0.154 Uiso 0.343(13) 1 calc R U P B 2
H45F H 1.3617 0.9575 -0.7862 0.154 Uiso 0.343(13) 1 calc R U P B 2
C46 C 1.1410(3) 0.3827(3) -0.5588(3) 0.0249(11) Uani 1 1 d . . . . .
C47 C 1.1475(4) 0.3797(4) -0.6294(4) 0.0375(14) Uani 1 1 d . . . . .
H47A H 1.1189 0.4121 -0.6612 0.045 Uiso 1 1 calc R U . . .
C48 C 1.1950(4) 0.3302(4) -0.6540(4) 0.0438(16) Uani 1 1 d . . . . .
H48A H 1.1990 0.3295 -0.7022 0.053 Uiso 1 1 calc R U . . .
C49 C 1.2366(4) 0.2819(4) -0.6079(4) 0.0436(16) Uani 1 1 d . . . . .
C50 C 1.2295(4) 0.2821(4) -0.5371(4) 0.0506(19) Uani 1 1 d . . . . .
H50A H 1.2572 0.2484 -0.5052 0.061 Uiso 1 1 calc R U . . .
C51 C 1.1817(4) 0.3319(4) -0.5129(4) 0.0401(15) Uani 1 1 d . . . . .
H51A H 1.1767 0.3313 -0.4642 0.048 Uiso 1 1 calc R U . . .
C52 C 1.3484(9) 0.2735(8) -0.6850(12) 0.205(12) Uani 1 1 d . . . . .
H52A H 1.3722 0.3009 -0.6597 0.307 Uiso 1 1 calc R U . . .
H52B H 1.3283 0.3079 -0.7250 0.307 Uiso 1 1 calc R U . . .
H52C H 1.3842 0.2409 -0.7030 0.307 Uiso 1 1 calc R U . . .
C53 C 1.3212(7) 0.1726(7) -0.5790(7) 0.104(4) Uani 1 1 d . . . . .
H53A H 1.3492 0.1961 -0.5534 0.156 Uiso 1 1 calc R U . . .
H53B H 1.3535 0.1396 -0.6002 0.156 Uiso 1 1 calc R U . . .
H53C H 1.2812 0.1444 -0.5456 0.156 Uiso 1 1 calc R U . . .
C54 C 1.2505(7) 0.1855(8) -0.6716(8) 0.107(5) Uani 1 1 d . . . . .
H54A H 1.2283 0.2185 -0.7110 0.161 Uiso 1 1 calc R U . . .
H54B H 1.2123 0.1567 -0.6362 0.161 Uiso 1 1 calc R U . . .
H54C H 1.2854 0.1524 -0.6899 0.161 Uiso 1 1 calc R U . . .
C55 C 1.0802(4) 0.2464(4) -0.0645(4) 0.0482(17) Uani 1 1 d . . . . .
H55A H 1.0383 0.2775 -0.0679 0.058 Uiso 1 1 calc R U . . .
C56 C 1.0716(5) 0.1754(4) -0.0193(4) 0.0517(19) Uani 1 1 d . . . . .
H56A H 1.0252 0.1588 0.0067 0.062 Uiso 1 1 calc R U . . .
C57 C 1.1338(4) 0.1283(4) -0.0130(4) 0.0470(17) Uani 1 1 d . . . . .
C58 C 1.1995(5) 0.1577(4) -0.0519(5) 0.059(2) Uani 1 1 d . . . . .
H58A H 1.2429 0.1286 -0.0490 0.070 Uiso 1 1 calc R U . . .
C59 C 1.2018(5) 0.2301(4) -0.0955(4) 0.054(2) Uani 1 1 d . . . . .
H59A H 1.2477 0.2491 -0.1207 0.065 Uiso 1 1 calc R U . . .
C60 C 1.1297(5) 0.0505(4) 0.0308(4) 0.058(2) Uani 1 1 d . . . . .
H60A H 1.1744 0.0248 0.0387 0.069 Uiso 1 1 calc R U . . .
C61 C 1.1116(5) -0.1825(4) 0.1596(4) 0.0527(19) Uani 1 1 d . . . . .
H61A H 1.1532 -0.2135 0.1683 0.063 Uiso 1 1 calc R U . . .
C62 C 1.1225(5) -0.1104(4) 0.1177(5) 0.058(2) Uani 1 1 d . . . . .
H62A H 1.1706 -0.0930 0.0988 0.069 Uiso 1 1 calc R U . . .
C63 C 1.0618(5) -0.0636(4) 0.1037(4) 0.0504(18) Uani 1 1 d . . . . .
C64 C 0.9931(5) -0.0933(4) 0.1332(5) 0.054(2) Uani 1 1 d . . . . .
H64A H 0.9505 -0.0638 0.1249 0.065 Uiso 1 1 calc R U . . .
C65 C 0.9865(4) -0.1664(4) 0.1750(4) 0.0481(17) Uani 1 1 d . . . . .
H65A H 0.9390 -0.1853 0.1946 0.058 Uiso 1 1 calc R U . . .
C66 C 1.0684(5) 0.0142(4) 0.0595(4) 0.058(2) Uani 1 1 d . . . . .
H66A H 1.0240 0.0405 0.0511 0.070 Uiso 1 1 calc R U . . .
C67 C 1.2899(3) 0.4238(4) -0.4097(4) 0.0460(17) Uani 1 1 d . . . . .
H67A H 1.2651 0.3786 -0.3996 0.055 Uiso 1 1 calc R U . . .
C68 C 1.3632(3) 0.4211(4) -0.4017(5) 0.0487(18) Uani 1 1 d . . . . .
H68A H 1.3878 0.3753 -0.3874 0.058 Uiso 1 1 calc R U . . .
C69 C 1.4007(3) 0.4875(4) -0.4151(4) 0.0439(16) Uani 1 1 d . . . . .
C70 C 1.3605(4) 0.5529(4) -0.4381(4) 0.0452(16) Uani 1 1 d . . . . .
H70A H 1.3835 0.5990 -0.4487 0.054 Uiso 1 1 calc R U . . .
C71 C 1.2877(3) 0.5499(4) -0.4452(4) 0.0405(15) Uani 1 1 d . . . . .
H71A H 1.2619 0.5948 -0.4608 0.049 Uiso 1 1 calc R U . . .
C72 C 1.4785(3) 0.4893(4) -0.4066(4) 0.0475(18) Uani 1 1 d . . . . .
H72A H 1.5022 0.5355 -0.4239 0.057 Uiso 1 1 calc R U . . .
C73 C 1.7144(4) 0.4890(4) -0.3944(4) 0.0441(16) Uani 1 1 d . . . . .
H73A H 1.7425 0.5324 -0.4124 0.053 Uiso 1 1 calc R U . . .
C74 C 1.6400(3) 0.4949(4) -0.3960(4) 0.0449(17) Uani 1 1 d . . . . .
H74A H 1.6181 0.5415 -0.4144 0.054 Uiso 1 1 calc R U . . .
C75 C 1.5969(3) 0.4318(4) -0.3703(4) 0.0423(15) Uani 1 1 d . . . . .
C76 C 1.6329(4) 0.3659(4) -0.3390(5) 0.0497(18) Uani 1 1 d . . . . .
H76A H 1.6059 0.3220 -0.3178 0.060 Uiso 1 1 calc R U . . .
C77 C 1.7078(4) 0.3654(4) -0.3395(4) 0.0469(17) Uani 1 1 d . . . . .
H77A H 1.7309 0.3205 -0.3182 0.056 Uiso 1 1 calc R U . . .
C78 C 1.5180(4) 0.4310(4) -0.3766(5) 0.0516(19) Uani 1 1 d . . . . .
H78A H 1.4937 0.3853 -0.3578 0.062 Uiso 1 1 calc R U . . .
C79 C 1.3297(5) 0.4190(5) -0.2072(6) 0.066(2) Uani 1 1 d D . . . .
C80 C 1.4061(7) 0.4361(10) -0.2120(9) 0.131(6) Uani 1 1 d D . . . .
H80A H 1.4369 0.4024 -0.2335 0.197 Uiso 1 1 calc R U . . .
H80B H 1.4177 0.4308 -0.1641 0.197 Uiso 1 1 calc R U . . .
H80C H 1.4152 0.4867 -0.2415 0.197 Uiso 1 1 calc R U . . .
C90 C 0.9732(14) -0.1937(9) -0.3597(8) 0.195(12) Uani 1 1 d D . . . .
H90A H 0.9293 -0.2193 -0.3313 0.293 Uiso 1 1 calc R U . . .
H90B H 0.9769 -0.1468 -0.3491 0.293 Uiso 1 1 calc R U . . .
H90C H 1.0165 -0.2240 -0.3478 0.293 Uiso 1 1 calc R U . . .
C91 C 0.9692(10) -0.1813(8) -0.4282(11) 0.130(6) Uani 1 1 d D . . . .
O1 O 0.7603(6) 0.4018(6) 0.0990(6) 0.131(4) Uani 1 1 d D . . . .
N12 N 0.7317(6) 0.5036(6) 0.0091(8) 0.120(5) Uani 1 1 d D . . . .
C81 C 0.7597(10) 0.5276(12) -0.0689(10) 0.171(9) Uani 1 1 d D . . . .
H81A H 0.8084 0.5062 -0.0776 0.257 Uiso 1 1 calc R U . . .
H81B H 0.7626 0.5813 -0.0852 0.257 Uiso 1 1 calc R U . . .
H81C H 0.7264 0.5110 -0.0951 0.257 Uiso 1 1 calc R U . . .
C82 C 0.6787(10) 0.5522(14) 0.0301(10) 0.214(13) Uani 1 1 d D . . . .
H82A H 0.6736 0.5435 0.0818 0.321 Uiso 1 1 calc R U . . .
H82B H 0.6317 0.5440 0.0168 0.321 Uiso 1 1 calc R U . . .
H82C H 0.6939 0.6029 0.0062 0.321 Uiso 1 1 calc R U . . .
C83 C 0.7616(11) 0.4485(9) 0.0460(13) 0.29(2) Uani 1 1 d D . . . .
H83 H 0.8061 0.4416 0.0174 0.343 Uiso 1 1 calc R U . . .
O2 O 1.2226(7) 0.2741(7) 0.1536(7) 0.151(5) Uani 1 1 d D . . . .
N13 N 1.3105(6) 0.2071(8) 0.1038(6) 0.110(4) Uani 1 1 d D . . . .
C84 C 1.3343(12) 0.1350(11) 0.0883(11) 0.185(10) Uani 1 1 d D . . . .
H84A H 1.3800 0.1180 0.1074 0.277 Uiso 1 1 calc R U . . .
H84B H 1.3420 0.1422 0.0367 0.277 Uiso 1 1 calc R U . . .
H84C H 1.2963 0.0983 0.1109 0.277 Uiso 1 1 calc R U . . .
C85 C 1.3677(11) 0.2578(10) 0.0822(11) 0.178(9) Uani 1 1 d D . . . .
H85A H 1.3759 0.2761 0.0300 0.267 Uiso 1 1 calc R U . . .
H85B H 1.4124 0.2337 0.0990 0.267 Uiso 1 1 calc R U . . .
H85C H 1.3548 0.2989 0.1024 0.267 Uiso 1 1 calc R U . . .
C86 C 1.2460(8) 0.2169(11) 0.1349(9) 0.183(12) Uani 1 1 d D . . . .
H86 H 1.2125 0.1779 0.1450 0.220 Uiso 1 1 calc R U . . .
O3 O 1.1645(9) 0.0562(11) 0.2278(12) 0.251(12) Uani 1 1 d D . . . .
N14 N 1.0542(8) 0.0218(7) 0.2852(7) 0.114(4) Uani 1 1 d D . . . .
C87 C 0.9772(10) 0.0063(16) 0.2839(13) 0.222(12) Uani 1 1 d D . . . .
H87A H 0.9658 0.0259 0.2352 0.332 Uiso 1 1 calc R U . . .
H87B H 0.9452 0.0296 0.3158 0.332 Uiso 1 1 calc R U . . .
H87C H 0.9697 -0.0469 0.3000 0.332 Uiso 1 1 calc R U . . .
C88 C 1.0753(13) 0.0121(14) 0.3531(10) 0.211(12) Uani 1 1 d D . . . .
H88A H 1.0868 -0.0398 0.3740 0.317 Uiso 1 1 calc R U . . .
H88B H 1.0352 0.0277 0.3843 0.317 Uiso 1 1 calc R U . . .
H88C H 1.1186 0.0416 0.3481 0.317 Uiso 1 1 calc R U . . .
C89 C 1.1009(11) 0.0415(9) 0.2276(8) 0.153(9) Uani 1 1 d D . . . .
H89 H 1.0852 0.0447 0.1833 0.183 Uiso 1 1 calc R U . . .

loop_
_atom_site_aniso_label
_atom_site_aniso_U_11
_atom_site_aniso_U_22
_atom_site_aniso_U_33
_atom_site_aniso_U_23
_atom_site_aniso_U_13
_atom_site_aniso_U_12
Ag1 0.0455(3) 0.0282(2) 0.0335(2) -0.00565(18) -0.0047(2) 0.00277(19)
Ag2 0.0248(2) 0.0303(2) 0.0272(2) -0.00537(16) -0.00495(16) 0.00027(16)
Ag3 0.0375(3) 0.0328(2) 0.0485(3) 0.0017(2) 0.0010(2) 0.0004(2)
Ag4 0.0238(2) 0.0363(2) 0.0423(3) -0.0167(2) -0.01069(18) 0.00521(17)
Ag5 0.0236(2) 0.0324(2) 0.0404(3) -0.00987(19) -0.00406(17) -0.00047(16)
Ag6 0.0535(3) 0.0501(3) 0.0644(4) -0.0320(3) -0.0325(3) 0.0191(3)
S1 0.0352(8) 0.0374(8) 0.0275(7) -0.0068(6) -0.0074(6) 0.0017(6)
S2 0.0264(7) 0.0243(6) 0.0345(7) -0.0074(5) -0.0081(5) 0.0052(5)
S3 0.0469(9) 0.0285(7) 0.0281(7) -0.0075(6) -0.0082(6) -0.0028(6)
S4 0.0233(6) 0.0262(6) 0.0219(6) -0.0066(5) -0.0028(5) -0.0036(5)
S5 0.0236(6) 0.0241(6) 0.0287(7) -0.0029(5) -0.0061(5) -0.0036(5)
S6 0.0155(5) 0.0224(6) 0.0320(7) -0.0091(5) -0.0037(5) 0.0009(4)
P1 0.0717(17) 0.0746(17) 0.0776(18) -0.0229(14) 0.0073(14) -0.0036(13)
P2 0.293(8) 0.122(3) 0.125(4) -0.081(3) -0.122(5) 0.125(4)
P3 0.0602(15) 0.101(2) 0.0747(17) -0.0361(16) -0.0072(13) -0.0170(14)
P4 0.0724(18) 0.0624(16) 0.103(2) -0.0067(15) -0.0273(16) 0.0006(13)
P5 0.0335(9) 0.0343(9) 0.0954(17) -0.0238(10) -0.0091(10) 0.0009(7)
P6 0.0547(13) 0.0670(14) 0.0609(14) -0.0129(11) 0.0007(10) -0.0127(11)
F1 0.088(6) 0.099(6) 0.320(16) -0.047(8) -0.011(8) -0.007(5)
F2 0.226(12) 0.120(7) 0.093(6) 0.001(5) -0.013(6) 0.027(7)
F3 0.146(7) 0.069(4) 0.098(5) 0.003(3) -0.035(5) -0.022(4)
F4 0.087(6) 0.199(12) 0.331(19) -0.009(12) 0.074(9) -0.006(7)
F5 0.65(4) 0.188(12) 0.094(7) -0.083(8) -0.098(13) 0.056(16)
F6 0.146(8) 0.088(5) 0.246(12) -0.074(7) 0.010(8) 0.026(5)
F7 0.261(15) 0.138(9) 0.155(9) -0.061(7) -0.047(10) 0.013(9)
F8 0.226(13) 0.128(8) 0.162(10) -0.014(7) -0.081(9) 0.019(8)
F9 0.404(19) 0.084(6) 0.117(7) -0.052(5) -0.025(9) 0.060(8)
F10 0.37(2) 0.37(2) 0.31(2) -0.25(2) -0.22(2) 0.27(2)
F11 0.58(3) 0.192(12) 0.089(7) -0.053(8) -0.065(12) 0.192(17)
F12 0.312(16) 0.200(11) 0.295(15) -0.194(11) -0.219(13) 0.175(11)
F13 0.091(6) 0.227(11) 0.186(10) -0.089(9) 0.022(6) -0.067(7)
F14 0.253(14) 0.180(10) 0.166(10) -0.120(9) -0.036(9) -0.007(9)
F15 0.245(14) 0.150(9) 0.257(14) 0.031(9) -0.176(12) -0.038(9)
F16 0.151(9) 0.317(17) 0.174(10) -0.074(11) 0.048(8) -0.152(11)
F17 0.159(10) 0.242(13) 0.279(15) -0.201(13) 0.045(10) -0.028(9)
F18 0.329(17) 0.158(10) 0.214(12) -0.015(9) -0.194(13) -0.049(11)
F19 0.076(5) 0.123(6) 0.184(9) -0.031(6) 0.000(5) 0.006(4)
F20 0.242(14) 0.245(14) 0.117(8) -0.014(8) -0.075(9) -0.049(11)
F21 0.094(5) 0.070(4) 0.271(12) -0.021(6) -0.075(7) 0.008(4)
F22 0.067(4) 0.119(6) 0.224(10) -0.016(6) -0.034(5) 0.001(4)
F23 0.124(7) 0.189(9) 0.106(6) -0.029(6) -0.034(5) 0.018(6)
F24 0.177(10) 0.066(5) 0.264(13) -0.041(6) -0.034(9) 0.000(5)
F25 0.227(14) 0.252(15) 0.131(9) 0.061(9) -0.049(9) -0.073(11)
F26 0.054(4) 0.080(4) 0.381(15) -0.109(7) -0.077(6) 0.024(3)
F27 0.095(6) 0.141(7) 0.320(15) -0.169(9) -0.052(7) 0.022(5)
F28 0.162(10) 0.266(15) 0.160(10) 0.079(10) 0.044(8) -0.035(10)
F29 0.043(3) 0.085(4) 0.190(8) -0.054(5) -0.018(4) 0.003(3)
F30 0.085(5) 0.145(7) 0.429(19) -0.207(11) -0.091(8) 0.038(5)
F31 0.094(6) 0.49(2) 0.081(6) -0.101(10) 0.005(5) -0.019(10)
F32 0.102(6) 0.079(5) 0.278(13) 0.063(7) -0.002(7) -0.019(4)
F33 0.054(3) 0.115(5) 0.104(5) -0.023(4) -0.003(3) -0.020(3)
F34 0.113(6) 0.164(8) 0.081(5) -0.049(5) -0.018(4) 0.001(5)
F35 0.081(5) 0.079(5) 0.317(14) -0.089(7) 0.019(6) -0.010(4)
F36 0.054(3) 0.111(5) 0.098(5) -0.016(4) -0.004(3) -0.012(3)
N1 0.044(3) 0.067(4) 0.047(4) -0.016(3) 0.005(3) -0.017(3)
N2 0.042(3) 0.033(3) 0.090(5) -0.019(3) -0.003(3) 0.009(3)
N3 0.076(5) 0.034(3) 0.034(3) -0.007(2) 0.011(3) 0.001(3)
N4 0.030(3) 0.039(3) 0.041(3) -0.015(2) -0.006(2) -0.009(2)
N5 0.033(3) 0.040(3) 0.087(5) -0.008(3) -0.005(3) -0.015(3)
N6 0.053(4) 0.062(4) 0.073(5) -0.036(4) -0.010(3) 0.029(3)
N7 0.053(4) 0.029(3) 0.042(3) 0.001(2) -0.006(3) 0.003(2)
N8 0.060(4) 0.029(3) 0.036(3) 0.003(2) 0.002(3) -0.006(3)
N9 0.017(2) 0.043(3) 0.050(3) -0.010(3) 0.000(2) -0.004(2)
N10 0.020(2) 0.047(3) 0.044(3) -0.010(2) -0.006(2) -0.004(2)
N11 0.047(4) 0.061(5) 0.101(6) -0.030(4) -0.020(4) 0.000(3)
N15 0.35(3) 0.154(15) 0.131(13) -0.055(12) -0.063(16) 0.133(17)
C1 0.031(3) 0.038(3) 0.029(3) -0.011(2) -0.005(2) 0.003(2)
C2 0.041(4) 0.060(4) 0.030(3) -0.004(3) -0.008(3) 0.015(3)
C3 0.033(3) 0.077(5) 0.039(4) -0.015(4) -0.005(3) 0.010(3)
C4 0.040(4) 0.052(4) 0.035(3) -0.015(3) 0.002(3) -0.009(3)
C5 0.044(4) 0.055(4) 0.035(4) -0.002(3) -0.005(3) -0.002(3)
C6 0.034(3) 0.044(4) 0.033(3) 0.000(3) -0.007(3) 0.008(3)
C7 0.066(13) 0.14(2) 0.043(9) -0.026(13) 0.008(9) -0.028(15)
C8 0.12(2) 0.095(18) 0.11(2) -0.038(15) 0.031(17) -0.064(16)
C9 0.040(10) 0.14(2) 0.105(18) 0.000(16) 0.017(10) 0.005(12)
C7A 0.058(13) 0.11(2) 0.045(12) 0.024(14) 0.013(10) -0.030(14)
C8A 0.068(16) 0.13(3) 0.083(17) -0.047(17) 0.009(12) -0.069(17)
C9A 0.046(12) 0.108(18) 0.082(16) -0.046(13) 0.027(11) -0.021(11)
C10 0.028(3) 0.023(3) 0.035(3) -0.008(2) 0.001(2) 0.003(2)
C11 0.027(3) 0.038(3) 0.052(4) -0.020(3) -0.012(3) 0.002(2)
C12 0.040(4) 0.037(3) 0.066(5) -0.026(3) -0.009(3) 0.000(3)
C13 0.034(3) 0.028(3) 0.058(4) -0.010(3) -0.006(3) 0.012(3)
C14 0.035(3) 0.036(3) 0.067(5) -0.010(3) -0.023(3) 0.008(3)
C15 0.036(3) 0.033(3) 0.052(4) -0.017(3) -0.016(3) 0.005(3)
C16 0.085(9) 0.052(7) 0.38(3) -0.005(11) 0.110(14) 0.028(6)
C17 0.133(12) 0.078(8) 0.115(11) -0.016(7) -0.048(9) 0.047(8)
C18 0.093(9) 0.035(5) 0.27(2) -0.047(8) -0.067(11) 0.024(5)
C19 0.037(3) 0.026(3) 0.029(3) -0.011(2) -0.004(2) -0.004(2)
C20 0.039(4) 0.046(4) 0.042(4) -0.017(3) -0.007(3) 0.004(3)
C21 0.038(4) 0.051(4) 0.040(4) -0.016(3) 0.006(3) -0.003(3)
C22 0.053(4) 0.032(3) 0.029(3) -0.009(3) 0.004(3) -0.003(3)
C23 0.047(4) 0.053(4) 0.034(4) -0.004(3) -0.007(3) 0.001(3)
C24 0.034(3) 0.056(4) 0.030(3) -0.007(3) -0.006(3) -0.003(3)
C25 0.087(7) 0.070(6) 0.052(5) -0.013(4) 0.029(5) -0.009(5)
C26 0.129(9) 0.033(4) 0.051(5) -0.003(4) 0.016(5) 0.009(5)
C27 0.120(8) 0.052(5) 0.026(4) -0.009(3) -0.013(4) 0.006(5)
C28 0.021(2) 0.026(3) 0.024(3) -0.007(2) -0.003(2) -0.001(2)
C29 0.036(3) 0.026(3) 0.035(3) 0.001(2) -0.014(3) -0.006(2)
C30 0.035(3) 0.031(3) 0.039(3) -0.005(3) -0.019(3) -0.001(2)
C31 0.024(3) 0.031(3) 0.032(3) -0.012(2) -0.004(2) -0.004(2)
C32 0.038(3) 0.025(3) 0.047(4) -0.004(3) -0.015(3) -0.004(2)
C33 0.030(3) 0.026(3) 0.035(3) -0.002(2) -0.015(2) 0.001(2)
C34 0.087(7) 0.147(11) 0.082(7) -0.086(8) 0.029(6) -0.066(7)
C35 0.055(6) 0.059(6) 0.209(15) -0.031(7) -0.080(8) 0.002(4)
C36 0.066(6) 0.077(6) 0.072(6) 0.004(5) -0.019(5) -0.045(5)
C37 0.026(3) 0.025(3) 0.035(3) -0.004(2) -0.005(2) -0.003(2)
C38 0.041(4) 0.039(3) 0.044(4) 0.007(3) -0.012(3) -0.018(3)
C39 0.035(4) 0.057(4) 0.060(5) -0.006(4) -0.019(3) -0.014(3)
C40 0.027(3) 0.031(3) 0.065(5) -0.006(3) -0.005(3) -0.011(2)
C41 0.067(6) 0.054(5) 0.073(6) 0.025(4) -0.031(5) -0.036(4)
C42 0.052(4) 0.050(4) 0.063(5) 0.020(4) -0.031(4) -0.023(4)
C43 0.061(6) 0.081(6) 0.160(11) -0.027(7) 0.004(6) -0.045(5)
C44 0.061(6) 0.081(6) 0.160(11) -0.027(7) 0.004(6) -0.045(5)
C45 0.061(6) 0.081(6) 0.160(11) -0.027(7) 0.004(6) -0.045(5)
C43A 0.061(6) 0.081(6) 0.160(11) -0.027(7) 0.004(6) -0.045(5)
C44A 0.061(6) 0.081(6) 0.160(11) -0.027(7) 0.004(6) -0.045(5)
C45A 0.061(6) 0.081(6) 0.160(11) -0.027(7) 0.004(6) -0.045(5)
C46 0.020(2) 0.024(2) 0.032(3) -0.010(2) -0.002(2) -0.0018(19)
C47 0.039(3) 0.037(3) 0.040(3) -0.017(3) -0.010(3) 0.014(3)
C48 0.050(4) 0.046(4) 0.038(4) -0.018(3) -0.010(3) 0.014(3)
C49 0.042(4) 0.042(4) 0.052(4) -0.023(3) -0.009(3) 0.017(3)
C50 0.058(5) 0.048(4) 0.051(4) -0.020(3) -0.023(4) 0.027(4)
C51 0.051(4) 0.038(3) 0.037(3) -0.017(3) -0.015(3) 0.014(3)
C52 0.146(14) 0.081(9) 0.30(2) -0.016(12) 0.158(16) 0.035(9)
C53 0.109(10) 0.092(8) 0.119(10) -0.047(8) -0.036(8) 0.070(8)
C54 0.104(9) 0.117(10) 0.142(12) -0.099(10) -0.039(8) 0.045(8)
C55 0.053(4) 0.031(3) 0.053(4) -0.005(3) 0.002(3) -0.001(3)
C56 0.058(5) 0.034(4) 0.053(4) -0.004(3) 0.009(4) -0.009(3)
C57 0.060(5) 0.032(3) 0.039(4) 0.006(3) -0.003(3) -0.004(3)
C58 0.050(4) 0.042(4) 0.064(5) 0.015(4) -0.006(4) 0.007(3)
C59 0.054(5) 0.041(4) 0.052(4) 0.009(3) 0.002(4) -0.009(3)
C60 0.063(5) 0.041(4) 0.053(5) 0.009(3) -0.002(4) -0.002(4)
C61 0.055(5) 0.033(4) 0.057(5) -0.002(3) 0.007(4) 0.002(3)
C62 0.062(5) 0.038(4) 0.058(5) 0.000(3) 0.014(4) -0.009(3)
C63 0.069(5) 0.031(3) 0.040(4) 0.003(3) 0.003(3) -0.010(3)
C64 0.058(5) 0.035(4) 0.060(5) 0.003(3) -0.011(4) 0.001(3)
C65 0.051(4) 0.040(4) 0.043(4) 0.005(3) -0.005(3) -0.004(3)
C66 0.073(6) 0.039(4) 0.051(5) 0.002(3) -0.004(4) -0.005(4)
C67 0.022(3) 0.045(4) 0.062(5) 0.000(3) -0.003(3) -0.008(3)
C68 0.019(3) 0.041(4) 0.080(5) -0.006(4) -0.011(3) 0.000(3)
C69 0.018(3) 0.047(4) 0.062(5) -0.009(3) -0.003(3) -0.006(3)
C70 0.029(3) 0.042(4) 0.061(5) -0.009(3) -0.001(3) -0.008(3)
C71 0.027(3) 0.040(3) 0.050(4) -0.006(3) -0.005(3) 0.003(3)
C72 0.020(3) 0.048(4) 0.070(5) -0.009(4) -0.005(3) -0.011(3)
C73 0.028(3) 0.049(4) 0.054(4) -0.010(3) -0.008(3) -0.012(3)
C74 0.019(3) 0.050(4) 0.062(5) -0.006(3) -0.008(3) -0.004(3)
C75 0.023(3) 0.044(4) 0.058(4) -0.012(3) -0.003(3) -0.006(3)
C76 0.027(3) 0.042(4) 0.073(5) -0.005(4) -0.002(3) -0.008(3)
C77 0.026(3) 0.042(4) 0.065(5) -0.006(3) -0.003(3) 0.003(3)
C78 0.025(3) 0.047(4) 0.079(6) -0.010(4) -0.008(3) -0.008(3)
C79 0.057(5) 0.057(5) 0.086(7) -0.015(5) -0.021(5) -0.011(4)
C80 0.080(9) 0.159(15) 0.151(14) -0.027(12) -0.020(9) -0.049(9)
C90 0.36(3) 0.086(11) 0.081(11) 0.028(9) 0.022(15) 0.025(15)
C91 0.160(15) 0.067(8) 0.162(17) -0.024(10) -0.051(14) 0.045(9)
O1 0.136(9) 0.114(8) 0.131(9) 0.000(7) -0.040(7) -0.040(7)
N12 0.086(8) 0.072(7) 0.193(14) 0.005(8) -0.065(9) -0.020(6)
C81 0.145(17) 0.24(3) 0.18(2) -0.15(2) -0.031(15) -0.018(16)
C82 0.109(14) 0.39(4) 0.128(16) -0.07(2) -0.017(12) 0.07(2)
C83 0.25(3) 0.100(14) 0.51(5) 0.04(2) -0.29(3) -0.075(16)
O2 0.109(9) 0.139(10) 0.151(10) 0.032(8) -0.012(7) 0.053(7)
N13 0.084(8) 0.150(12) 0.085(7) -0.012(7) -0.020(6) 0.013(8)
C84 0.19(2) 0.25(3) 0.135(16) -0.080(18) -0.068(15) 0.05(2)
C85 0.20(2) 0.129(15) 0.18(2) 0.029(13) -0.067(17) -0.066(15)
C86 0.071(11) 0.27(3) 0.135(16) 0.066(18) -0.023(10) -0.007(14)
O3 0.150(14) 0.191(16) 0.31(2) 0.064(15) 0.024(15) -0.015(13)
N14 0.142(11) 0.120(10) 0.088(8) -0.036(7) -0.040(8) 0.023(8)
C87 0.138(19) 0.33(4) 0.22(3) -0.11(3) -0.045(18) 0.00(2)
C88 0.24(3) 0.27(3) 0.18(2) -0.14(2) -0.10(2) 0.09(2)
C89 0.26(3) 0.086(11) 0.089(11) -0.006(9) -0.014(15) 0.073(15)

loop_
_atom_type_symbol
_atom_type_description
_atom_type_scat_dispersion_real
_atom_type_scat_dispersion_imag
_atom_type_scat_source
C C 0.0033 0.0016 'International Tables Vol C Tables 4.2.6.8 and 6.1.1.4'
H H 0.0000 0.0000 'International Tables Vol C Tables 4.2.6.8 and 6.1.1.4'
N N 0.0061 0.0033 'International Tables Vol C Tables 4.2.6.8 and 6.1.1.4'
O O 0.0106 0.0060 'International Tables Vol C Tables 4.2.6.8 and 6.1.1.4'
F F 0.0171 0.0103 'International Tables Vol C Tables 4.2.6.8 and 6.1.1.4'
P P 0.1023 0.0942 'International Tables Vol C Tables 4.2.6.8 and 6.1.1.4'
S S 0.1246 0.1234 'International Tables Vol C Tables 4.2.6.8 and 6.1.1.4'
Ag Ag -0.8971 1.1015 'International Tables Vol C Tables 4.2.6.8 and 6.1.1.4'

loop_
_geom_angle_atom_site_label_1
_geom_angle_atom_site_label_2
_geom_angle_atom_site_label_3
_geom_angle
_geom_angle_site_symmetry_1
_geom_angle_site_symmetry_3
N7 Ag1 S2 108.51(16) . .
N7 Ag1 N11 90.8(2) . .
S2 Ag1 N11 110.1(2) . .
N7 Ag1 S3 107.94(16) . .
S2 Ag1 S3 131.29(5) . .
N11 Ag1 S3 100.56(18) . .
N7 Ag1 Ag6 121.97(15) . .
S2 Ag1 Ag6 81.78(4) . .
N11 Ag1 Ag6 140.51(18) . .
S3 Ag1 Ag6 51.52(4) . .
S5 Ag2 S4 156.97(5) . .
S5 Ag2 S6 103.21(5) . 2_764
S4 Ag2 S6 99.19(4) . 2_764
S5 Ag2 Ag4 127.71(4) . .
S4 Ag2 Ag4 55.48(3) . .
S6 Ag2 Ag4 92.94(3) 2_764 .
S5 Ag2 Ag5 54.96(4) . .
S4 Ag2 Ag5 127.91(4) . .
S6 Ag2 Ag5 95.99(3) 2_764 .
Ag4 Ag2 Ag5 74.301(17) . .
N8 Ag3 S2 109.93(17) 2_755 .
N8 Ag3 S1 117.86(16) 2_755 .
S2 Ag3 S1 118.08(5) . .
N8 Ag3 S5 101.56(16) 2_755 2_764
S2 Ag3 S5 101.81(5) . 2_764
S1 Ag3 S5 104.55(5) . 2_764
N8 Ag3 Ag5 131.85(17) 2_755 2_764
S2 Ag3 Ag5 113.41(4) . 2_764
S1 Ag3 Ag5 55.71(4) . 2_764
S5 Ag3 Ag5 50.10(3) 2_764 2_764
N8 Ag3 Ag6 119.12(16) 2_755 .
S2 Ag3 Ag6 76.05(4) . .
S1 Ag3 Ag6 47.52(4) . .
S5 Ag3 Ag6 137.71(3) 2_764 .
Ag5 Ag3 Ag6 91.212(19) 2_764 .
N9 Ag4 S6 115.02(15) . .
N9 Ag4 S4 104.55(14) . .
S6 Ag4 S4 127.40(4) . .
N9 Ag4 S2 95.62(14) . .
S6 Ag4 S2 111.92(5) . .
S4 Ag4 S2 96.45(4) . .
N9 Ag4 Ag2 113.55(14) . .
S6 Ag4 Ag2 80.93(3) . .
S4 Ag4 Ag2 51.25(3) . .
S2 Ag4 Ag2 139.93(4) . .
N10 Ag5 S6 106.68(14) 2_864 .
N10 Ag5 S5 115.33(14) 2_864 .
S6 Ag5 S5 125.72(5) . .
N10 Ag5 S1 92.73(14) 2_864 2_764
S6 Ag5 S1 103.52(5) . 2_764
S5 Ag5 S1 107.04(5) . 2_764
N10 Ag5 Ag2 118.49(14) 2_864 .
S6 Ag5 Ag2 79.87(3) . .
S5 Ag5 Ag2 50.76(3) . .
S1 Ag5 Ag2 146.60(4) 2_764 .
N10 Ag5 Ag3 122.14(14) 2_864 2_764
S6 Ag5 Ag3 122.59(3) . 2_764
S5 Ag5 Ag3 58.09(3) . 2_764
S1 Ag5 Ag3 50.26(4) 2_764 2_764
Ag2 Ag5 Ag3 99.472(19) . 2_764
S1 Ag6 S3 161.02(6) . .
S1 Ag6 Ag1 128.73(4) . .
S3 Ag6 Ag1 55.44(4) . .
S1 Ag6 S4 99.82(5) . .
S3 Ag6 S4 98.53(5) . .
Ag1 Ag6 S4 91.13(3) . .
S1 Ag6 Ag3 51.75(4) . .
S3 Ag6 Ag3 129.73(4) . .
Ag1 Ag6 Ag3 77.219(19) . .
S4 Ag6 Ag3 98.27(3) . .
C1 S1 Ag6 113.9(2) . .
C1 S1 Ag3 106.7(2) . .
Ag6 S1 Ag3 80.73(5) . .
C1 S1 Ag5 119.3(2) . 2_764
Ag6 S1 Ag5 125.51(6) . 2_764
Ag3 S1 Ag5 74.02(4) . 2_764
C10 S2 Ag1 104.1(2) . .
C10 S2 Ag3 113.8(2) . .
Ag1 S2 Ag3 99.72(5) . .
C10 S2 Ag4 121.5(2) . .
Ag1 S2 Ag4 110.47(5) . .
Ag3 S2 Ag4 105.11(5) . .
C19 S3 Ag6 108.9(2) . .
C19 S3 Ag1 98.70(19) . .
Ag6 S3 Ag1 73.03(4) . .
C28 S4 Ag2 107.41(18) . .
C28 S4 Ag4 106.25(18) . .
Ag2 S4 Ag4 73.27(4) . .
C28 S4 Ag6 111.81(18) . .
Ag2 S4 Ag6 140.11(5) . .
Ag4 S4 Ag6 101.87(5) . .
C37 S5 Ag2 112.5(2) . .
C37 S5 Ag5 102.5(2) . .
Ag2 S5 Ag5 74.28(4) . .
C37 S5 Ag3 113.1(2) . 2_764
Ag2 S5 Ag3 127.54(5) . 2_764
Ag5 S5 Ag3 71.81(4) . 2_764
C46 S6 Ag4 110.30(19) . .
C46 S6 Ag5 107.45(18) . .
Ag4 S6 Ag5 92.37(4) . .
C46 S6 Ag2 96.96(17) . 2_764
Ag4 S6 Ag2 122.69(5) . 2_764
Ag5 S6 Ag2 126.63(5) . 2_764
F5 P1 F4 100.7(11) . .
F5 P1 F1 92.4(11) . .
F4 P1 F1 166.9(9) . .
F5 P1 F2 173.3(10) . .
F4 P1 F2 85.1(8) . .
F1 P1 F2 81.8(7) . .
F5 P1 F3 88.5(6) . .
F4 P1 F3 91.6(6) . .
F1 P1 F3 88.5(5) . .
F2 P1 F3 88.0(5) . .
F5 P1 F6 93.7(7) . .
F4 P1 F6 90.5(6) . .
F1 P1 F6 88.9(5) . .
F2 P1 F6 89.5(6) . .
F3 P1 F6 176.6(5) . .
F11 P2 F8 176.9(13) . .
F11 P2 F12 89.2(8) . .
F8 P2 F12 90.7(8) . .
F11 P2 F9 90.6(7) . .
F8 P2 F9 89.6(6) . .
F12 P2 F9 179.5(12) . .
F11 P2 F10 86.4(11) . .
F8 P2 F10 90.5(11) . .
F12 P2 F10 91.7(8) . .
F9 P2 F10 88.6(8) . .
F11 P2 F7 95.3(12) . .
F8 P2 F7 87.7(6) . .
F12 P2 F7 87.3(7) . .
F9 P2 F7 92.3(8) . .
F10 P2 F7 178.0(11) . .
F16 P3 F15 89.8(8) . .
F16 P3 F14 88.7(7) . .
F15 P3 F14 86.4(8) . .
F16 P3 F18 92.8(8) . .
F15 P3 F18 175.6(10) . .
F14 P3 F18 90.1(8) . .
F16 P3 F17 94.1(7) . .
F15 P3 F17 94.6(9) . .
F14 P3 F17 177.0(7) . .
F18 P3 F17 88.8(8) . .
F16 P3 F13 178.0(8) . .
F15 P3 F13 89.4(7) . .
F14 P3 F13 93.0(7) . .
F18 P3 F13 88.1(7) . .
F17 P3 F13 84.2(6) . .
F24 P4 F20 91.2(7) . .
F24 P4 F19 89.8(5) . .
F20 P4 F19 91.8(7) . .
F24 P4 F21 179.1(6) . .
F20 P4 F21 89.6(7) . .
F19 P4 F21 89.7(5) . .
F24 P4 F23 89.2(6) . .
F20 P4 F23 179.2(7) . .
F19 P4 F23 87.5(5) . .
F21 P4 F23 90.0(6) . .
F24 P4 F22 90.2(5) . .
F20 P4 F22 89.9(7) . .
F19 P4 F22 178.3(6) . .
F21 P4 F22 90.3(5) . .
F23 P4 F22 90.8(6) . .
F28 P5 F30 88.0(9) . .
F28 P5 F25 176.8(9) . .
F30 P5 F25 94.5(9) . .
F28 P5 F27 94.9(9) . .
F30 P5 F27 177.1(8) . .
F25 P5 F27 82.6(8) . .
F28 P5 F26 91.1(7) . .
F30 P5 F26 88.6(4) . .
F25 P5 F26 90.9(7) . .
F27 P5 F26 91.4(4) . .
F28 P5 F29 90.6(6) . .
F30 P5 F29 89.9(4) . .
F25 P5 F29 87.4(6) . .
F27 P5 F29 90.0(4) . .
F26 P5 F29 177.7(6) . .
F32 P6 F31 90.9(8) . .
F32 P6 F34 90.9(7) . .
F31 P6 F34 178.2(8) . .
F32 P6 F35 179.5(8) . .
F31 P6 F35 89.6(8) . .
F34 P6 F35 88.6(6) . .
F32 P6 F36 90.0(4) . .
F31 P6 F36 90.9(4) . .
F34 P6 F36 88.9(4) . .
F35 P6 F36 90.1(4) . .
F32 P6 F33 90.9(4) . .
F31 P6 F33 88.9(4) . .
F34 P6 F33 91.2(4) . .
F35 P6 F33 89.0(4) . .
F36 P6 F33 179.1(4) . .
C8A N1 C4 109.6(12) . .
C7 N1 C4 113.2(10) . .
C8A N1 C9A 114.0(18) . .
C4 N1 C9A 107.2(10) . .
C7 N1 C9 108.0(15) . .
C4 N1 C9 114.1(10) . .
C8A N1 C7A 110.5(19) . .
C4 N1 C7A 110.1(10) . .
C9A N1 C7A 105.3(17) . .
C7 N1 C8 106.7(16) . .
C4 N1 C8 107.6(11) . .
C9 N1 C8 106.7(17) . .
C16 N2 C18 117.2(11) . .
C16 N2 C13 112.0(7) . .
C18 N2 C13 114.0(7) . .
C16 N2 C17 105.3(12) . .
C18 N2 C17 98.9(10) . .
C13 N2 C17 107.7(7) . .
C25 N3 C22 112.5(7) . .
C25 N3 C26 108.8(7) . .
C22 N3 C26 109.5(5) . .
C25 N3 C27 108.5(7) . .
C22 N3 C27 109.4(6) . .
C26 N3 C27 107.9(7) . .
C35 N4 C34 109.4(9) . .
C35 N4 C31 112.2(5) . .
C34 N4 C31 108.6(5) . .
C35 N4 C36 107.3(7) . .
C34 N4 C36 107.5(8) . .
C31 N4 C36 111.7(5) . .
C43 N5 C45 111.1(13) . .
C44A N5 C40 113.7(13) . .
C43 N5 C40 113.4(8) . .
C45 N5 C40 109.4(7) . .
C43 N5 C44 105.9(12) . .
C45 N5 C44 107.4(12) . .
C40 N5 C44 109.4(8) . .
C44A N5 C43A 107(2) . .
C40 N5 C43A 107.1(12) . .
C44A N5 C45A 116(2) . .
C40 N5 C45A 106.6(11) . .
C43A N5 C45A 106(2) . .
C52 N6 C53 109.9(11) . .
C52 N6 C54 113.0(13) . .
C53 N6 C54 102.7(9) . .
C52 N6 C49 108.5(7) . .
C53 N6 C49 112.7(7) . .
C54 N6 C49 109.9(7) . .
C55 N7 C59 116.1(6) . .
C55 N7 Ag1 117.3(5) . .
C59 N7 Ag1 125.3(5) . .
C65 N8 C61 117.2(6) . .
C65 N8 Ag3 118.4(5) . 2_755
C61 N8 Ag3 123.9(5) . 2_755
C71 N9 C67 117.0(5) . .
C71 N9 Ag4 126.4(4) . .
C67 N9 Ag4 115.9(4) . .
C77 N10 C73 116.9(5) . .
C77 N10 Ag5 124.7(5) . 2_864
C73 N10 Ag5 118.0(4) . 2_864
C79 N11 Ag1 175.4(8) . .
C6 C1 C2 118.4(6) . .
C6 C1 S1 124.1(5) . .
C2 C1 S1 117.5(5) . .
C1 C2 C3 121.0(6) . .
C1 C2 H2A 119.5 . .
C3 C2 H2A 119.5 . .
C4 C3 C2 119.0(7) . .
C4 C3 H3A 120.5 . .
C2 C3 H3A 120.5 . .
C5 C4 C3 120.5(6) . .
C5 C4 N1 120.4(7) . .
C3 C4 N1 119.1(7) . .
C4 C5 C6 119.5(7) . .
C4 C5 H5A 120.3 . .
C6 C5 H5A 120.3 . .
C1 C6 C5 121.6(6) . .
C1 C6 H6A 119.2 . .
C5 C6 H6A 119.2 . .
N1 C7 H7A 109.5 . .
N1 C7 H7B 109.5 . .
H7A C7 H7B 109.5 . .
N1 C7 H7C 109.5 . .
H7A C7 H7C 109.5 . .
H7B C7 H7C 109.5 . .
N1 C8 H8A 109.5 . .
N1 C8 H8B 109.5 . .
H8A C8 H8B 109.5 . .
N1 C8 H8C 109.5 . .
H8A C8 H8C 109.5 . .
H8B C8 H8C 109.5 . .
N1 C9 H9A 109.5 . .
N1 C9 H9B 109.5 . .
H9A C9 H9B 109.5 . .
N1 C9 H9C 109.5 . .
H9A C9 H9C 109.5 . .
H9B C9 H9C 109.5 . .
N1 C7A H7AA 109.5 . .
N1 C7A H7AB 109.5 . .
H7AA C7A H7AB 109.5 . .
N1 C7A H7AC 109.5 . .
H7AA C7A H7AC 109.5 . .
H7AB C7A H7AC 109.5 . .
N1 C8A H8AA 109.5 . .
N1 C8A H8AB 109.5 . .
H8AA C8A H8AB 109.5 . .
N1 C8A H8AC 109.5 . .
H8AA C8A H8AC 109.5 . .
H8AB C8A H8AC 109.5 . .
N1 C9A H9AA 109.5 . .
N1 C9A H9AB 109.5 . .
H9AA C9A H9AB 109.5 . .
N1 C9A H9AC 109.5 . .
H9AA C9A H9AC 109.5 . .
H9AB C9A H9AC 109.5 . .
C11 C10 C15 118.0(5) . .
C11 C10 S2 122.7(5) . .
C15 C10 S2 119.2(5) . .
C10 C11 C12 121.2(6) . .
C10 C11 H11A 119.4 . .
C12 C11 H11A 119.4 . .
C13 C12 C11 119.5(6) . .
C13 C12 H12A 120.2 . .
C11 C12 H12A 120.2 . .
C14 C13 C12 119.7(6) . .
C14 C13 N2 118.6(6) . .
C12 C13 N2 121.7(6) . .
C15 C14 C13 120.4(6) . .
C15 C14 H14A 119.8 . .
C13 C14 H14A 119.8 . .
C14 C15 C10 121.0(6) . .
C14 C15 H15A 119.5 . .
C10 C15 H15A 119.5 . .
N2 C16 H16A 109.5 . .
N2 C16 H16B 109.5 . .
H16A C16 H16B 109.5 . .
N2 C16 H16C 109.5 . .
H16A C16 H16C 109.5 . .
H16B C16 H16C 109.5 . .
N2 C17 H17A 109.5 . .
N2 C17 H17B 109.5 . .
H17A C17 H17B 109.5 . .
N2 C17 H17C 109.5 . .
H17A C17 H17C 109.5 . .
H17B C17 H17C 109.5 . .
N2 C18 H18A 109.5 . .
N2 C18 H18B 109.5 . .
H18A C18 H18B 109.5 . .
N2 C18 H18C 109.5 . .
H18A C18 H18C 109.5 . .
H18B C18 H18C 109.5 . .
C24 C19 C20 117.8(6) . .
C24 C19 S3 118.5(5) . .
C20 C19 S3 123.6(5) . .
C21 C20 C19 121.0(7) . .
C21 C20 H20A 119.5 . .
C19 C20 H20A 119.5 . .
C22 C21 C20 119.5(6) . .
C22 C21 H21A 120.2 . .
C20 C21 H21A 120.2 . .
C21 C22 C23 120.7(6) . .
C21 C22 N3 121.8(6) . .
C23 C22 N3 117.5(7) . .
C24 C23 C22 119.5(7) . .
C24 C23 H23A 120.2 . .
C22 C23 H23A 120.2 . .
C23 C24 C19 121.4(6) . .
C23 C24 H24A 119.3 . .
C19 C24 H24A 119.3 . .
N3 C25 H25A 109.5 . .
N3 C25 H25B 109.5 . .
H25A C25 H25B 109.5 . .
N3 C25 H25C 109.5 . .
H25A C25 H25C 109.5 . .
H25B C25 H25C 109.5 . .
N3 C26 H26A 109.5 . .
N3 C26 H26B 109.5 . .
H26A C26 H26B 109.5 . .
N3 C26 H26C 109.5 . .
H26A C26 H26C 109.5 . .
H26B C26 H26C 109.5 . .
N3 C27 H27A 109.5 . .
N3 C27 H27B 109.5 . .
H27A C27 H27B 109.5 . .
N3 C27 H27C 109.5 . .
H27A C27 H27C 109.5 . .
H27B C27 H27C 109.5 . .
C33 C28 C29 117.2(5) . .
C33 C28 S4 122.0(4) . .
C29 C28 S4 120.7(4) . .
C30 C29 C28 121.1(5) . .
C30 C29 H29A 119.4 . .
C28 C29 H29A 119.4 . .
C29 C30 C31 120.5(6) . .
C29 C30 H30A 119.8 . .
C31 C30 H30A 119.8 . .
C30 C31 C32 119.5(5) . .
C30 C31 N4 119.8(5) . .
C32 C31 N4 120.5(5) . .
C31 C32 C33 119.3(5) . .
C31 C32 H32A 120.4 . .
C33 C32 H32A 120.4 . .
C28 C33 C32 122.4(5) . .
C28 C33 H33A 118.8 . .
C32 C33 H33A 118.8 . .
N4 C34 H34A 109.5 . .
N4 C34 H34B 109.5 . .
H34A C34 H34B 109.5 . .
N4 C34 H34C 109.5 . .
H34A C34 H34C 109.5 . .
H34B C34 H34C 109.5 . .
N4 C35 H35A 109.5 . .
N4 C35 H35B 109.5 . .
H35A C35 H35B 109.5 . .
N4 C35 H35C 109.5 . .
H35A C35 H35C 109.5 . .
H35B C35 H35C 109.5 . .
N4 C36 H36A 109.5 . .
N4 C36 H36B 109.5 . .
H36A C36 H36B 109.5 . .
N4 C36 H36C 109.5 . .
H36A C36 H36C 109.5 . .
H36B C36 H36C 109.5 . .
C38 C37 C42 116.7(6) . .
C38 C37 S5 124.6(5) . .
C42 C37 S5 118.7(5) . .
C37 C38 C39 121.7(6) . .
C37 C38 H38A 119.1 . .
C39 C38 H38A 119.1 . .
C40 C39 C38 119.2(6) . .
C40 C39 H39A 120.4 . .
C38 C39 H39A 120.4 . .
C41 C40 C39 120.3(6) . .
C41 C40 N5 119.4(6) . .
C39 C40 N5 120.2(6) . .
C40 C41 C42 119.6(7) . .
C40 C41 H41A 120.2 . .
C42 C41 H41A 120.2 . .
C41 C42 C37 122.3(7) . .
C41 C42 H42A 118.8 . .
C37 C42 H42A 118.8 . .
N5 C43 H43A 109.5 . .
N5 C43 H43B 109.5 . .
H43A C43 H43B 109.5 . .
N5 C43 H43C 109.5 . .
H43A C43 H43C 109.5 . .
H43B C43 H43C 109.5 . .
N5 C44 H44A 109.5 . .
N5 C44 H44B 109.5 . .
H44A C44 H44B 109.5 . .
N5 C44 H44C 109.5 . .
H44A C44 H44C 109.5 . .
H44B C44 H44C 109.5 . .
N5 C45 H45A 109.5 . .
N5 C45 H45B 109.5 . .
H45A C45 H45B 109.5 . .
N5 C45 H45C 109.5 . .
H45A C45 H45C 109.5 . .
H45B C45 H45C 109.5 . .
N5 C43A H43D 109.5 . .
N5 C43A H43E 109.5 . .
H43D C43A H43E 109.5 . .
N5 C43A H43F 109.5 . .
H43D C43A H43F 109.5 . .
H43E C43A H43F 109.5 . .
N5 C44A H44D 109.5 . .
N5 C44A H44E 109.5 . .
H44D C44A H44E 109.5 . .
N5 C44A H44F 109.5 . .
H44D C44A H44F 109.5 . .
H44E C44A H44F 109.5 . .
N5 C45A H45D 109.5 . .
N5 C45A H45E 109.5 . .
H45D C45A H45E 109.5 . .
N5 C45A H45F 109.5 . .
H45D C45A H45F 109.5 . .
H45E C45A H45F 109.5 . .
C51 C46 C47 117.6(5) . .
C51 C46 S6 121.8(5) . .
C47 C46 S6 120.6(4) . .
C48 C47 C46 121.5(6) . .
C48 C47 H47A 119.3 . .
C46 C47 H47A 119.3 . .
C49 C48 C47 119.9(6) . .
C49 C48 H48A 120.1 . .
C47 C48 H48A 120.1 . .
C48 C49 C50 119.9(6) . .
C48 C49 N6 118.8(6) . .
C50 C49 N6 121.3(6) . .
C49 C50 C51 119.9(6) . .
C49 C50 H50A 120.1 . .
C51 C50 H50A 120.1 . .
C50 C51 C46 121.2(6) . .
C50 C51 H51A 119.4 . .
C46 C51 H51A 119.4 . .
N6 C52 H52A 109.5 . .
N6 C52 H52B 109.5 . .
H52A C52 H52B 109.5 . .
N6 C52 H52C 109.5 . .
H52A C52 H52C 109.5 . .
H52B C52 H52C 109.5 . .
N6 C53 H53A 109.5 . .
N6 C53 H53B 109.5 . .
H53A C53 H53B 109.5 . .
N6 C53 H53C 109.5 . .
H53A C53 H53C 109.5 . .
H53B C53 H53C 109.5 . .
N6 C54 H54A 109.5 . .
N6 C54 H54B 109.5 . .
H54A C54 H54B 109.5 . .
N6 C54 H54C 109.5 . .
H54A C54 H54C 109.5 . .
H54B C54 H54C 109.5 . .
N7 C55 C56 125.1(7) . .
N7 C55 H55A 117.5 . .
C56 C55 H55A 117.5 . .
C55 C56 C57 118.3(7) . .
C55 C56 H56A 120.9 . .
C57 C56 H56A 120.9 . .
C58 C57 C56 116.8(6) . .
C58 C57 C60 120.6(7) . .
C56 C57 C60 122.6(7) . .
C57 C58 C59 119.9(7) . .
C57 C58 H58A 120.0 . .
C59 C58 H58A 120.0 . .
N7 C59 C58 123.8(7) . .
N7 C59 H59A 118.1 . .
C58 C59 H59A 118.1 . .
C66 C60 C57 124.9(8) . .
C66 C60 H60A 117.5 . .
C57 C60 H60A 117.5 . .
N8 C61 C62 123.4(8) . .
N8 C61 H61A 118.3 . .
C62 C61 H61A 118.3 . .
C61 C62 C63 119.5(8) . .
C61 C62 H62A 120.3 . .
C63 C62 H62A 120.3 . .
C64 C63 C62 116.9(6) . .
C64 C63 C66 119.9(8) . .
C62 C63 C66 123.2(7) . .
C63 C64 C65 120.3(8) . .
C63 C64 H64A 119.9 . .
C65 C64 H64A 119.9 . .
N8 C65 C64 122.8(7) . .
N8 C65 H65A 118.6 . .
C64 C65 H65A 118.6 . .
C60 C66 C63 126.6(9) . .
C60 C66 H66A 116.7 . .
C63 C66 H66A 116.7 . .
N9 C67 C68 123.9(6) . .
N9 C67 H67A 118.1 . .
C68 C67 H67A 118.1 . .
C67 C68 C69 119.1(7) . .
C67 C68 H68A 120.5 . .
C69 C68 H68A 120.5 . .
C70 C69 C68 116.7(6) . .
C70 C69 C72 120.9(6) . .
C68 C69 C72 122.4(6) . .
C71 C70 C69 120.0(6) . .
C71 C70 H70A 120.0 . .
C69 C70 H70A 120.0 . .
N9 C71 C70 123.4(6) . .
N9 C71 H71A 118.3 . .
C70 C71 H71A 118.3 . .
C78 C72 C69 124.9(6) . .
C78 C72 H72A 117.6 . .
C69 C72 H72A 117.6 . .
N10 C73 C74 123.7(6) . .
N10 C73 H73A 118.1 . .
C74 C73 H73A 118.1 . .
C73 C74 C75 119.6(7) . .
C73 C74 H74A 120.2 . .
C75 C74 H74A 120.2 . .
C74 C75 C76 116.5(6) . .
C74 C75 C78 123.7(7) . .
C76 C75 C78 119.8(6) . .
C77 C76 C75 119.6(6) . .
C77 C76 H76A 120.2 . .
C75 C76 H76A 120.2 . .
N10 C77 C76 123.4(7) . .
N10 C77 H77A 118.3 . .
C76 C77 H77A 118.3 . .
C72 C78 C75 125.3(7) . .
C72 C78 H78A 117.3 . .
C75 C78 H78A 117.3 . .
N11 C79 C80 177.9(13) . .
C79 C80 H80A 109.5 . .
C79 C80 H80B 109.5 . .
H80A C80 H80B 109.5 . .
C79 C80 H80C 109.5 . .
H80A C80 H80C 109.5 . .
H80B C80 H80C 109.5 . .
C91 C90 H90A 109.5 . .
C91 C90 H90B 109.5 . .
H90A C90 H90B 109.5 . .
C91 C90 H90C 109.5 . .
H90A C90 H90C 109.5 . .
H90B C90 H90C 109.5 . .
C90 C91 N15 166(2) . .
C83 N12 C82 130.0(19) . .
C83 N12 C81 117.0(18) . .
C82 N12 C81 112.8(13) . .
N12 C81 H81A 109.5 . .
N12 C81 H81B 109.5 . .
H81A C81 H81B 109.5 . .
N12 C81 H81C 109.5 . .
H81A C81 H81C 109.5 . .
H81B C81 H81C 109.5 . .
N12 C82 H82A 109.5 . .
N12 C82 H82B 109.5 . .
H82A C82 H82B 109.5 . .
N12 C82 H82C 109.5 . .
H82A C82 H82C 109.5 . .
H82B C82 H82C 109.5 . .
O1 C83 N12 149(3) . .
O1 C83 H83 105.5 . .
N12 C83 H83 105.5 . .
C86 N13 C85 126.6(17) . .
C86 N13 C84 122.0(16) . .
C85 N13 C84 111.4(14) . .
N13 C84 H84A 109.5 . .
N13 C84 H84B 109.5 . .
H84A C84 H84B 109.5 . .
N13 C84 H84C 109.5 . .
H84A C84 H84C 109.5 . .
H84B C84 H84C 109.5 . .
N13 C85 H85A 109.5 . .
N13 C85 H85B 109.5 . .
H85A C85 H85B 109.5 . .
N13 C85 H85C 109.5 . .
H85A C85 H85C 109.5 . .
H85B C85 H85C 109.5 . .
O2 C86 N13 126.2(18) . .
O2 C86 H86 116.9 . .
N13 C86 H86 116.9 . .
C89 N14 C88 121.2(16) . .
C89 N14 C87 122.2(15) . .
C88 N14 C87 116.6(15) . .
N14 C87 H87A 109.5 . .
N14 C87 H87B 109.5 . .
H87A C87 H87B 109.5 . .
N14 C87 H87C 109.5 . .
H87A C87 H87C 109.5 . .
H87B C87 H87C 109.5 . .
N14 C88 H88A 109.5 . .
N14 C88 H88B 109.5 . .
H88A C88 H88B 109.5 . .
N14 C88 H88C 109.5 . .
H88A C88 H88C 109.5 . .
H88B C88 H88C 109.5 . .
O3 C89 N14 122.8(19) . .
O3 C89 H89 118.6 . .
N14 C89 H89 118.6 . .

loop_
_geom_bond_atom_site_label_1
_geom_bond_atom_site_label_2
_geom_bond_distance
_geom_bond_site_symmetry_2
Ag1 N7 2.363(5) .
Ag1 S2 2.4899(16) .
Ag1 N11 2.499(7) .
Ag1 S3 2.5201(16) .
Ag1 Ag6 2.9269(8) .
Ag2 S5 2.4302(14) .
Ag2 S4 2.4382(14) .
Ag2 S6 2.6415(13) 2_764
Ag2 Ag4 2.9942(7) .
Ag2 Ag5 3.0205(7) .
Ag3 N8 2.338(5) 2_755
Ag3 S2 2.5173(15) .
Ag3 S1 2.5448(17) .
Ag3 S5 2.8428(15) 2_764
Ag3 Ag5 3.1814(7) 2_764
Ag3 Ag6 3.1981(8) .
Ag4 N9 2.356(5) .
Ag4 S6 2.4998(14) .
Ag4 S4 2.5761(14) .
Ag4 S2 2.7196(15) .
Ag5 N10 2.354(5) 2_864
Ag5 S6 2.5342(14) .
Ag5 S5 2.5692(15) .
Ag5 S1 2.7342(16) 2_764
Ag5 Ag3 3.1814(7) 2_764
Ag6 S1 2.3899(17) .
Ag6 S3 2.3956(16) .
Ag6 S4 2.9358(15) .
S1 C1 1.781(6) .
S1 Ag5 2.7343(16) 2_764
S2 C10 1.777(6) .
S3 C19 1.765(6) .
S4 C28 1.775(5) .
S5 C37 1.770(6) .
S5 Ag3 2.8429(15) 2_764
S6 C46 1.776(5) .
S6 Ag2 2.6415(13) 2_764
P1 F5 1.478(10) .
P1 F4 1.519(11) .
P1 F1 1.548(9) .
P1 F2 1.568(10) .
P1 F3 1.586(7) .
P1 F6 1.586(8) .
P2 F11 1.507(13) .
P2 F8 1.535(12) .
P2 F12 1.546(9) .
P2 F9 1.547(9) .
P2 F10 1.556(19) .
P2 F7 1.632(15) .
P3 F16 1.515(9) .
P3 F15 1.515(10) .
P3 F14 1.529(9) .
P3 F18 1.540(11) .
P3 F17 1.544(10) .
P3 F13 1.546(8) .
P4 F24 1.547(8) .
P4 F20 1.553(10) .
P4 F19 1.564(8) .
P4 F21 1.565(8) .
P4 F23 1.568(9) .
P4 F22 1.583(8) .
P5 F28 1.499(10) .
P5 F30 1.520(7) .
P5 F25 1.529(10) .
P5 F27 1.531(7) .
P5 F26 1.564(6) .
P5 F29 1.565(6) .
P6 F32 1.535(8) .
P6 F31 1.540(9) .
P6 F34 1.544(7) .
P6 F35 1.552(8) .
P6 F36 1.591(6) .
P6 F33 1.600(6) .
N1 C8A 1.42(2) .
N1 C7 1.45(2) .
N1 C4 1.501(9) .
N1 C9A 1.51(2) .
N1 C9 1.53(2) .
N1 C7A 1.55(3) .
N1 C8 1.58(3) .
N2 C16 1.396(13) .
N2 C18 1.437(12) .
N2 C13 1.496(8) .
N2 C17 1.582(14) .
N3 C25 1.495(12) .
N3 C22 1.509(8) .
N3 C26 1.518(10) .
N3 C27 1.520(11) .
N4 C35 1.476(10) .
N4 C34 1.477(10) .
N4 C31 1.500(7) .
N4 C36 1.500(10) .
N5 C44A 1.44(4) .
N5 C43 1.45(2) .
N5 C45 1.46(2) .
N5 C40 1.502(8) .
N5 C44 1.52(2) .
N5 C43A 1.53(4) .
N5 C45A 1.59(4) .
N6 C52 1.422(15) .
N6 C53 1.489(13) .
N6 C54 1.504(13) .
N6 C49 1.504(8) .
N7 C55 1.323(9) .
N7 C59 1.323(10) .
N8 C65 1.328(10) .
N8 C61 1.344(10) .
N8 Ag3 2.338(5) 2_755
N9 C71 1.330(8) .
N9 C67 1.339(9) .
N10 C77 1.328(9) .
N10 C73 1.330(9) .
N10 Ag5 2.354(5) 2_864
N11 C79 1.111(10) .
N15 C91 1.31(2) .
C1 C6 1.375(9) .
C1 C2 1.386(9) .
C2 C3 1.401(10) .
C2 H2A 0.9400 .
C3 C4 1.382(10) .
C3 H3A 0.9400 .
C4 C5 1.380(10) .
C5 C6 1.382(9) .
C5 H5A 0.9400 .
C6 H6A 0.9400 .
C7 H7A 0.9700 .
C7 H7B 0.9700 .
C7 H7C 0.9700 .
C8 H8A 0.9700 .
C8 H8B 0.9700 .
C8 H8C 0.9700 .
C9 H9A 0.9700 .
C9 H9B 0.9700 .
C9 H9C 0.9700 .
C7A H7AA 0.9700 .
C7A H7AB 0.9700 .
C7A H7AC 0.9700 .
C8A H8AA 0.9700 .
C8A H8AB 0.9700 .
C8A H8AC 0.9700 .
C9A H9AA 0.9700 .
C9A H9AB 0.9700 .
C9A H9AC 0.9700 .
C10 C11 1.384(8) .
C10 C15 1.387(9) .
C11 C12 1.386(9) .
C11 H11A 0.9400 .
C12 C13 1.382(10) .
C12 H12A 0.9400 .
C13 C14 1.374(10) .
C14 C15 1.374(9) .
C14 H14A 0.9400 .
C15 H15A 0.9400 .
C16 H16A 0.9700 .
C16 H16B 0.9700 .
C16 H16C 0.9700 .
C17 H17A 0.9700 .
C17 H17B 0.9700 .
C17 H17C 0.9700 .
C18 H18A 0.9700 .
C18 H18B 0.9700 .
C18 H18C 0.9700 .
C19 C24 1.388(9) .
C19 C20 1.391(9) .
C20 C21 1.387(10) .
C20 H20A 0.9400 .
C21 C22 1.368(10) .
C21 H21A 0.9400 .
C22 C23 1.377(10) .
C23 C24 1.376(9) .
C23 H23A 0.9400 .
C24 H24A 0.9400 .
C25 H25A 0.9700 .
C25 H25B 0.9700 .
C25 H25C 0.9700 .
C26 H26A 0.9700 .
C26 H26B 0.9700 .
C26 H26C 0.9700 .
C27 H27A 0.9700 .
C27 H27B 0.9700 .
C27 H27C 0.9700 .
C28 C33 1.382(8) .
C28 C29 1.395(8) .
C29 C30 1.379(8) .
C29 H29A 0.9400 .
C30 C31 1.380(8) .
C30 H30A 0.9400 .
C31 C32 1.382(9) .
C32 C33 1.384(8) .
C32 H32A 0.9400 .
C33 H33A 0.9400 .
C34 H34A 0.9700 .
C34 H34B 0.9700 .
C34 H34C 0.9700 .
C35 H35A 0.9700 .
C35 H35B 0.9700 .
C35 H35C 0.9700 .
C36 H36A 0.9700 .
C36 H36B 0.9700 .
C36 H36C 0.9700 .
C37 C38 1.380(9) .
C37 C42 1.380(9) .
C38 C39 1.396(9) .
C38 H38A 0.9400 .
C39 C40 1.371(10) .
C39 H39A 0.9400 .
C40 C41 1.361(11) .
C41 C42 1.380(10) .
C41 H41A 0.9400 .
C42 H42A 0.9400 .
C43 H43A 0.9700 .
C43 H43B 0.9700 .
C43 H43C 0.9700 .
C44 H44A 0.9700 .
C44 H44B 0.9700 .
C44 H44C 0.9700 .
C45 H45A 0.9700 .
C45 H45B 0.9700 .
C45 H45C 0.9700 .
C43A H43D 0.9700 .
C43A H43E 0.9700 .
C43A H43F 0.9700 .
C44A H44D 0.9700 .
C44A H44E 0.9700 .
C44A H44F 0.9700 .
C45A H45D 0.9700 .
C45A H45E 0.9700 .
C45A H45F 0.9700 .
C46 C51 1.383(9) .
C46 C47 1.386(8) .
C47 C48 1.376(9) .
C47 H47A 0.9400 .
C48 C49 1.373(10) .
C48 H48A 0.9400 .
C49 C50 1.373(10) .
C50 C51 1.382(9) .
C50 H50A 0.9400 .
C51 H51A 0.9400 .
C52 H52A 0.9700 .
C52 H52B 0.9700 .
C52 H52C 0.9700 .
C53 H53A 0.9700 .
C53 H53B 0.9700 .
C53 H53C 0.9700 .
C54 H54A 0.9700 .
C54 H54B 0.9700 .
C54 H54C 0.9700 .
C55 C56 1.377(10) .
C55 H55A 0.9400 .
C56 C57 1.404(11) .
C56 H56A 0.9400 .
C57 C58 1.373(11) .
C57 C60 1.469(9) .
C58 C59 1.384(10) .
C58 H58A 0.9400 .
C59 H59A 0.9400 .
C60 C66 1.310(12) .
C60 H60A 0.9400 .
C61 C62 1.376(10) .
C61 H61A 0.9400 .
C62 C63 1.392(12) .
C62 H62A 0.9400 .
C63 C64 1.379(11) .
C63 C66 1.472(10) .
C64 C65 1.386(10) .
C64 H64A 0.9400 .
C65 H65A 0.9400 .
C66 H66A 0.9400 .
C67 C68 1.374(9) .
C67 H67A 0.9400 .
C68 C69 1.397(9) .
C68 H68A 0.9400 .
C69 C70 1.394(10) .
C69 C72 1.465(8) .
C70 C71 1.370(9) .
C70 H70A 0.9400 .
C71 H71A 0.9400 .
C72 C78 1.322(11) .
C72 H72A 0.9400 .
C73 C74 1.367(9) .
C73 H73A 0.9400 .
C74 C75 1.387(9) .
C74 H74A 0.9400 .
C75 C76 1.394(10) .
C75 C78 1.472(9) .
C76 C77 1.371(9) .
C76 H76A 0.9400 .
C77 H77A 0.9400 .
C78 H78A 0.9400 .
C79 C80 1.437(12) .
C80 H80A 0.9700 .
C80 H80B 0.9700 .
C80 H80C 0.9700 .
C90 C91 1.307(16) .
C90 H90A 0.9700 .
C90 H90B 0.9700 .
C90 H90C 0.9700 .
O1 C83 1.150(14) .
N12 C83 1.236(12) .
N12 C82 1.395(16) .
N12 C81 1.479(16) .
C81 H81A 0.9700 .
C81 H81B 0.9700 .
C81 H81C 0.9700 .
C82 H82A 0.9700 .
C82 H82B 0.9700 .
C82 H82C 0.9700 .
C83 H83 0.9400 .
O2 C86 1.268(18) .
N13 C86 1.272(14) .
N13 C85 1.389(15) .
N13 C84 1.502(16) .
C84 H84A 0.9700 .
C84 H84B 0.9700 .
C84 H84C 0.9700 .
C85 H85A 0.9700 .
C85 H85B 0.9700 .
C85 H85C 0.9700 .
C86 H86 0.9400 .
O3 C89 1.214(18) .
N14 C89 1.278(15) .
N14 C88 1.401(15) .
N14 C87 1.462(16) .
C87 H87A 0.9700 .
C87 H87B 0.9700 .
C87 H87C 0.9700 .
C88 H88A 0.9700 .
C88 H88B 0.9700 .
C88 H88C 0.9700 .
C89 H89 0.9400 .
